data_1505216
loop_
_publ_author_name
'Stadler, Marc'
'Bitzer, Jens'
'Mayer-Bartschmid, Anke'
'M\"uller, Hartwig'
'Benet-Buchholz, Jordi'
'Gantner, Florian'
'Tichy, Hans-Volker'
'Reinemer, Peter'
'Bacon, Kevin B.'

_publ_contact_author
;
    Dr. Benet-Buchholz, Jordi
    Institut Catal\`a d'Investigaci\'o Qu\'imica (ICIQ)
    X-ray Diffraction Unit
    Avgda. Pa\=isos Catalans 16
    E-43007 Tarragona, Spain
;
_publ_section_title
;
 Cinnabaramides A-G: analogues of lactacystin and salinosporamide from a
 terrestrial streptomycete.
;
_journal_issue 2
_journal_name_full 'Journal of natural products'
_journal_page_first 246
_journal_page_last 252
_journal_paper_doi 10.1021/np060162u
_journal_volume 70
_journal_year 2007
_chemical_absolute_configuration ad
_chemical_formula_sum 'C19 H29 N O4'
_chemical_formula_weight 335.43
_chemical_name_systematic ?
_space_group_IT_number 19
_symmetry_cell_setting orthorhombic
_symmetry_space_group_name_Hall 'P 2ac 2ab'
_symmetry_space_group_name_H-M 'P 21 21 21'
_atom_sites_solution_hydrogens geom
_atom_sites_solution_primary direct
_atom_sites_solution_secondary difmap
_audit_creation_method SHELXL-97
_cell_angle_alpha 90.00
_cell_angle_beta 90.00
_cell_angle_gamma 90.00
_cell_formula_units_Z 48
_cell_length_a 13.0624(2)
_cell_length_b 29.0453(5)
_cell_length_c 58.4559(11)
_cell_measurement_reflns_used 9999
_cell_measurement_temperature 90(2)
_cell_measurement_theta_max 54.04
_cell_measurement_theta_min 2.73
_cell_volume 22178.2(7)
_computing_cell_refinement 'SAINT+ Version 6.22 Bruker AXS, 2002'
_computing_data_collection 'Bruker-Nonius, Proteum 1.37, 2002'
_computing_data_reduction 'SAINT+ Version 6.22 Bruker AXS, 2002'
_computing_molecular_graphics 'Shelxtl Version 6.10 (Sheldrick, 2000)'
_computing_publication_material 'Shelxtl Version 6.10 (Sheldrick, 2000)'
_computing_structure_refinement 'Shelxtl Version 6.10 (Sheldrick, 2000)'
_computing_structure_solution 'Shelxtl Version 6.10 (Sheldrick, 2000)'
_diffrn_ambient_temperature 90(2)
_diffrn_detector_area_resol_mean 1024
_diffrn_detector_type 'Proteum CCD area detector 6000 K'
_diffrn_measured_fraction_theta_full 0.994
_diffrn_measured_fraction_theta_max 0.994
_diffrn_measurement_device_type 'three-circle diffractometer bruker-nonius'
_diffrn_measurement_method
;
 Fullsphere data collection, phi and omega scans
;
_diffrn_measurement_specimen_support 'magnetic support whith 20 micron nylon fiber cryoloop'
_diffrn_radiation_monochromator 'Multilayer Montel mirrors'
_diffrn_radiation_type CuK\a
_diffrn_radiation_wavelength 1.54178
_diffrn_reflns_av_R_equivalents 0.1073
_diffrn_reflns_av_sigmaI/netI 0.0789
_diffrn_reflns_limit_h_max 13
_diffrn_reflns_limit_h_min -13
_diffrn_reflns_limit_k_max 29
_diffrn_reflns_limit_k_min -30
_diffrn_reflns_limit_l_max 57
_diffrn_reflns_limit_l_min -60
_diffrn_reflns_number 205845
_diffrn_reflns_theta_full 54.33
_diffrn_reflns_theta_max 54.33
_diffrn_reflns_theta_min 1.51
_diffrn_source 'rotating anode X-ray tube'
_diffrn_source_current 120
_diffrn_source_power 40
_diffrn_source_size '3 mm x 0.3 mm fine focus'
_diffrn_source_type 'Bruker-Nonius FR 591'
_exptl_absorpt_coefficient_mu 0.674
_exptl_absorpt_correction_T_max 1.000000
_exptl_absorpt_correction_T_min 0.719869
_exptl_absorpt_correction_type empirical
_exptl_absorpt_process_details
; 
 SADABS Version 2.1 2003 Bruker-Nonius
 Blessing, Acta Cryst. (1995) A51 33-38
;
_exptl_crystal_colour colorless
_exptl_crystal_density_diffrn 1.206
_exptl_crystal_density_method 'not measured'
_exptl_crystal_description needle
_exptl_crystal_F_000 8736
_exptl_crystal_preparation
;
 Slow evaporation of a mixture propanol/diacetone alcohol
 (ratio 97:3) at 46 degrees celsius
;
_exptl_crystal_size_max 0.3
_exptl_crystal_size_mid 0.2
_exptl_crystal_size_min 0.03
_refine_diff_density_max 0.431
_refine_diff_density_min -0.385
_refine_diff_density_rms 0.069
_refine_ls_abs_structure_details 'Flack H D (1983), Acta Cryst. A39, 876-881'
_refine_ls_abs_structure_Flack 0.02(19)
_refine_ls_extinction_method none
_refine_ls_goodness_of_fit_ref 1.076
_refine_ls_hydrogen_treatment noref
_refine_ls_matrix_type full
_refine_ls_number_parameters 2674
_refine_ls_number_reflns 26995
_refine_ls_number_restraints 44
_refine_ls_restrained_S_all 1.078
_refine_ls_R_factor_all 0.1039
_refine_ls_R_factor_gt 0.0781
_refine_ls_shift/su_max 0.000
_refine_ls_shift/su_mean 0.000
_refine_ls_structure_factor_coef Fsqd
_refine_ls_weighting_details 'calc w=1/[\s^2^(Fo^2^)+(0.0695P)^2^+41.5811P] where P=(Fo^2^+2Fc^2^)/3'
_refine_ls_weighting_scheme calc
_refine_ls_wR_factor_gt 0.1832
_refine_ls_wR_factor_ref 0.1989
_reflns_number_gt 21119
_reflns_number_total 26995
_reflns_threshold_expression >2sigma(I)
_cod_data_source_file np060162usi20061107_063718.cif
_cod_data_source_block js36010ag
_cod_depositor_comments
;
The following automatic conversions were performed:
'_diffrn_measurement_specimen_suppport' tag replaced with
'_diffrn_measurement_specimen_support'.

Automatic conversion script
Id: cif_correct_tags 1440 2010-10-19 06:21:57Z saulius 

The following automatic conversions were performed:

'_symmetry_cell_setting' value 'Orthorhombic' changed to
'orthorhombic' according to
/home/saulius/struct/CIF-dictionaries/cif_core.dic dictionary named
'cif_core.dic' version 2.4.1 from 2010-06-29.

Automatic conversion script
Id: cif_fix_values 1715 2011-07-08 13:25:40Z adriana 
;
_cod_original_sg_symbol_H-M P2(1)2(1)2(1)
_cod_database_code 1505216

loop_
_symmetry_equiv_pos_as_xyz
'x, y, z'
'-x+1/2, -y, z+1/2'
'-x, y+1/2, -z+1/2'
'x+1/2, -y+1/2, -z'

loop_
_atom_site_label
_atom_site_type_symbol
_atom_site_fract_x
_atom_site_fract_y
_atom_site_fract_z
_atom_site_U_iso_or_equiv
_atom_site_adp_type
_atom_site_occupancy
_atom_site_symmetry_multiplicity
_atom_site_calc_flag
_atom_site_refinement_flags
_atom_site_disorder_assembly
_atom_site_disorder_group
O1 O -0.1834(3) -0.05142(15) -0.25518(7) 0.0478(11) Uani 1 1 d . . .
N1 N -0.0610(4) -0.00734(17) -0.23839(8) 0.0404(13) Uani 1 1 d . . .
H1A H -0.0961 0.0185 -0.2388 0.048 Uiso 1 1 calc R . .
C1 C -0.0991(5) -0.0470(2) -0.24653(10) 0.0389(16) Uani 1 1 d . . .
O2 O 0.0379(3) -0.00147(16) -0.18512(7) 0.0522(12) Uani 1 1 d . . .
C2 C 0.0421(5) -0.0096(2) -0.22879(10) 0.0401(16) Uani 1 1 d . . .
O3 O 0.0623(3) -0.06626(15) -0.20565(7) 0.0459(11) Uani 1 1 d . . .
C3 C 0.0436(5) -0.0204(2) -0.20294(12) 0.0450(17) Uani 1 1 d . . .
C4 C 0.0703(5) -0.0616(2) -0.23166(10) 0.0427(17) Uani 1 1 d . . .
O4 O 0.1365(4) 0.02034(17) -0.26079(7) 0.0628(14) Uani 1 1 d . . .
H4A H 0.1693 -0.0044 -0.2621 0.094 Uiso 1 1 calc R . .
C5 C -0.0204(5) -0.0849(2) -0.24273(11) 0.0410(16) Uani 1 1 d . . .
H5A H 0.0018 -0.0964 -0.2581 0.049 Uiso 1 1 calc R . .
C6 C 0.1139(5) 0.0284(2) -0.23719(10) 0.0437(17) Uani 1 1 d . . .
H6A H 0.1786 0.0281 -0.2280 0.052 Uiso 1 1 calc R . .
C7 C 0.0662(5) 0.0764(2) -0.23659(11) 0.0478(18) Uani 1 1 d . . .
H7A H 0.0150 0.0783 -0.2493 0.057 Uiso 1 1 calc R . .
C8 C 0.1498(6) 0.1115(3) -0.24146(13) 0.062(2) Uani 1 1 d . . .
H8A H 0.2066 0.1020 -0.2504 0.074 Uiso 1 1 calc R . .
C9 C 0.1482(7) 0.1547(3) -0.23391(13) 0.073(2) Uani 1 1 d . . .
H9A H 0.2030 0.1744 -0.2381 0.087 Uiso 1 1 calc R . .
C10 C 0.0658(7) 0.1737(3) -0.21935(17) 0.086(3) Uani 1 1 d . . .
H10U H 0.0398 0.2024 -0.2264 0.103 Uiso 1 1 calc R . .
H10V H 0.0947 0.1817 -0.2042 0.103 Uiso 1 1 calc R . .
C11 C -0.0239(7) 0.1403(2) -0.21596(15) 0.078(3) Uani 1 1 d . . .
H11T H -0.0610 0.1486 -0.2018 0.093 Uiso 1 1 calc R . .
H11U H -0.0721 0.1434 -0.2289 0.093 Uiso 1 1 calc R . .
C12 C 0.0122(6) 0.0906(2) -0.21435(11) 0.0550(19) Uani 1 1 d . . .
H12T H -0.0473 0.0702 -0.2116 0.066 Uiso 1 1 calc R . .
H12U H 0.0599 0.0872 -0.2013 0.066 Uiso 1 1 calc R . .
C13 C -0.0658(5) -0.1259(2) -0.22935(11) 0.0458(17) Uani 1 1 d . . .
H13R H -0.0085 -0.1456 -0.2241 0.055 Uiso 1 1 calc R . .
H13S H -0.1004 -0.1137 -0.2156 0.055 Uiso 1 1 calc R . .
C14 C -0.1410(5) -0.1559(2) -0.24214(11) 0.0498(18) Uani 1 1 d . . .
H14S H -0.1082 -0.1674 -0.2563 0.060 Uiso 1 1 calc R . .
H14T H -0.2008 -0.1371 -0.2466 0.060 Uiso 1 1 calc R . .
C15 C -0.1779(5) -0.1969(2) -0.22812(13) 0.058(2) Uani 1 1 d . . .
H15R H -0.2039 -0.1854 -0.2133 0.070 Uiso 1 1 calc R . .
H15S H -0.1187 -0.2171 -0.2249 0.070 Uiso 1 1 calc R . .
C16 C -0.2618(6) -0.2256(2) -0.23944(14) 0.063(2) Uani 1 1 d . . .
H16R H -0.2343 -0.2394 -0.2537 0.076 Uiso 1 1 calc R . .
H16S H -0.3192 -0.2051 -0.2437 0.076 Uiso 1 1 calc R . .
C17 C -0.3029(6) -0.2642(3) -0.22403(16) 0.079(3) Uani 1 1 d . . .
H17R H -0.2469 -0.2863 -0.2208 0.095 Uiso 1 1 calc R . .
H17S H -0.3250 -0.2508 -0.2093 0.095 Uiso 1 1 calc R . .
C18 C -0.3930(7) -0.2902(3) -0.23472(18) 0.100(3) Uani 1 1 d . . .
H1BC H -0.4169 -0.3140 -0.2241 0.150 Uiso 1 1 calc R . .
H1BD H -0.3709 -0.3047 -0.2490 0.150 Uiso 1 1 calc R . .
H1BE H -0.4489 -0.2686 -0.2379 0.150 Uiso 1 1 calc R . .
C19 C 0.1756(5) -0.0763(2) -0.23921(12) 0.0519(18) Uani 1 1 d . . .
H1EL H 0.2268 -0.0556 -0.2325 0.078 Uiso 1 1 calc R . .
H1EM H 0.1799 -0.0748 -0.2559 0.078 Uiso 1 1 calc R . .
H1EN H 0.1885 -0.1079 -0.2341 0.078 Uiso 1 1 calc R . .
O1A O 0.7962(3) 0.06805(15) -0.24285(8) 0.0509(12) Uani 1 1 d . . .
N1A N 0.6713(4) 0.01733(18) -0.23291(8) 0.0420(13) Uani 1 1 d . . .
H1AA H 0.7106 -0.0073 -0.2331 0.050 Uiso 1 1 calc R . .
C1A C 0.7066(5) 0.0598(2) -0.23857(10) 0.0385(16) Uani 1 1 d . . .
O2A O 0.5579(3) 0.00566(19) -0.18283(8) 0.0671(15) Uani 1 1 d . . .
C2A C 0.5633(5) 0.0153(2) -0.22638(10) 0.0419(17) Uani 1 1 d . . .
O3A O 0.5255(4) 0.0706(2) -0.20366(7) 0.0661(14) Uani 1 1 d . . .
C3A C 0.5489(5) 0.0253(3) -0.20085(12) 0.059(2) Uani 1 1 d . . .
O4A O 0.4978(3) -0.01251(18) -0.26206(7) 0.0543(13) Uani 1 1 d . . .
H4AA H 0.5544 -0.0168 -0.2685 0.081 Uiso 1 1 calc R . .
C4A C 0.5281(5) 0.0658(3) -0.22878(11) 0.058(2) Uani 1 1 d . . .
C5A C 0.6144(5) 0.0923(2) -0.23921(12) 0.0498(18) Uani 1 1 d . A .
H5AA H 0.5973 0.0995 -0.2555 0.060 Uiso 1 1 calc R . .
C6A C 0.5064(5) -0.0245(3) -0.23808(11) 0.059(2) Uani 1 1 d . . .
H6AA H 0.4358 -0.0260 -0.2315 0.071 Uiso 1 1 calc R . .
C7A C 0.5555(6) -0.0712(3) -0.23510(13) 0.067(2) Uani 1 1 d . . .
H7AA H 0.6287 -0.0683 -0.2399 0.080 Uiso 1 1 calc R . .
C8A C 0.5548(8) -0.0851(3) -0.20971(13) 0.087(3) Uani 1 1 d . . .
H8AA H 0.6127 -0.0697 -0.2019 0.105 Uiso 1 1 calc R . .
H8AB H 0.4907 -0.0739 -0.2026 0.105 Uiso 1 1 calc R . .
C9A C 0.5625(7) -0.1327(3) -0.20631(15) 0.087(3) Uani 1 1 d . . .
H9AA H 0.5580 -0.1387 -0.1897 0.105 Uiso 1 1 calc R . .
H9AB H 0.6315 -0.1426 -0.2113 0.105 Uiso 1 1 calc R . .
C10A C 0.4871(6) -0.1621(3) -0.21778(13) 0.069(2) Uani 1 1 d . . .
H10K H 0.5103 -0.1945 -0.2173 0.083 Uiso 1 1 calc R . .
H10L H 0.4207 -0.1601 -0.2096 0.083 Uiso 1 1 calc R . .
C11A C 0.4735(7) -0.1479(3) -0.24158(12) 0.077(3) Uani 1 1 d . . .
H11K H 0.4388 -0.1678 -0.2518 0.092 Uiso 1 1 calc R . .
C12A C 0.5083(7) -0.1079(3) -0.24922(14) 0.084(3) Uani 1 1 d . . .
H12K H 0.5024 -0.1022 -0.2652 0.101 Uiso 1 1 calc R . .
C13A C 0.6356(9) 0.1367(3) -0.22657(14) 0.090(3) Uani 1 1 d . . .
H13J H 0.5697 0.1500 -0.2214 0.108 Uiso 0.762(14) 1 calc PR A 1
H13K H 0.6767 0.1297 -0.2128 0.108 Uiso 0.762(14) 1 calc PR A 1
H13Y H 0.7080 0.1366 -0.2238 0.108 Uiso 0.238(14) 1 d PR A 2
H13Z H 0.6039 0.1332 -0.2119 0.108 Uiso 0.238(14) 1 d PR A 2
C14A C 0.6882(10) 0.1699(4) -0.2398(2) 0.085(4) Uani 0.762(14) 1 d P A 1
H14K H 0.6497 0.1766 -0.2540 0.102 Uiso 0.762(14) 1 calc PR A 1
H14L H 0.7569 0.1583 -0.2441 0.102 Uiso 0.762(14) 1 calc PR A 1
C14" C 0.611(3) 0.1866(11) -0.2339(6) 0.070 Uiso 0.238(14) 1 d P A 2
H14Y H 0.6076 0.1891 -0.2507 0.084 Uiso 0.238(14) 1 calc PR A 2
H14Z H 0.5447 0.1967 -0.2274 0.084 Uiso 0.238(14) 1 calc PR A 2
C15A C 0.6987(11) 0.2162(4) -0.2244(2) 0.152(5) Uani 1 1 d . . .
H15K H 0.6340 0.2340 -0.2247 0.183 Uiso 0.762(14) 1 calc PR A 1
H15L H 0.7149 0.2083 -0.2084 0.183 Uiso 0.762(14) 1 calc PR A 1
H15Y H 0.7343 0.1950 -0.2147 0.183 Uiso 0.238(14) 1 d PR A 2
H15Z H 0.6654 0.2374 -0.2142 0.183 Uiso 0.238(14) 1 d PR A 2
C16A C 0.7804(8) 0.2426(3) -0.23439(15) 0.085(3) Uani 1 1 d . A .
H16K H 0.7607 0.2510 -0.2502 0.102 Uiso 1 1 calc R . .
H16L H 0.8419 0.2228 -0.2354 0.102 Uiso 1 1 calc R . .
C17A C 0.8088(8) 0.2863(3) -0.22169(17) 0.092(3) Uani 1 1 d . . .
H17J H 0.7518 0.3085 -0.2232 0.111 Uiso 1 1 calc R A .
H17K H 0.8160 0.2789 -0.2052 0.111 Uiso 1 1 calc R . .
C18A C 0.9029(8) 0.3085(3) -0.22943(16) 0.098(3) Uani 1 1 d . A .
H18P H 0.9199 0.3340 -0.2191 0.147 Uiso 1 1 calc R . .
H18Q H 0.8932 0.3204 -0.2450 0.147 Uiso 1 1 calc R . .
H18R H 0.9589 0.2860 -0.2294 0.147 Uiso 1 1 calc R . .
C19A C 0.4216(5) 0.0751(3) -0.23767(13) 0.078(3) Uani 1 1 d . . .
H19P H 0.4199 0.0698 -0.2542 0.116 Uiso 1 1 calc R . .
H19Q H 0.4029 0.1071 -0.2345 0.116 Uiso 1 1 calc R . .
H19R H 0.3730 0.0544 -0.2301 0.116 Uiso 1 1 calc R . .
N1B N 0.6197(3) 0.02240(17) -0.07116(8) 0.0326(12) Uani 1 1 d . . .
H1BA H 0.6543 -0.0029 -0.0741 0.039 Uiso 1 1 calc R . .
O1B O 0.7486(3) 0.07135(14) -0.08076(7) 0.0455(11) Uani 1 1 d . . .
C1B C 0.6574(5) 0.0643(2) -0.07535(10) 0.0381(16) Uani 1 1 d . . .
C2B C 0.5169(4) 0.0216(2) -0.06130(9) 0.0288(14) Uani 1 1 d . . .
O2B O 0.5300(3) 0.00496(16) -0.01856(7) 0.0452(11) Uani 1 1 d . . .
O3B O 0.5034(3) 0.07384(15) -0.03601(7) 0.0481(11) Uani 1 1 d . . .
C3B C 0.5190(4) 0.0275(2) -0.03536(11) 0.0370(16) Uani 1 1 d . . .
O4B O 0.4256(3) 0.00332(14) -0.09551(6) 0.0386(10) Uani 1 1 d . . .
H4BA H 0.3952 -0.0176 -0.1027 0.058 Uiso 1 1 calc R . .
C4B C 0.4877(4) 0.0737(2) -0.06116(10) 0.0391(16) Uani 1 1 d . . .
C5B C 0.5737(5) 0.0997(2) -0.07275(11) 0.0407(16) Uani 1 1 d . . .
H5BA H 0.5497 0.1080 -0.0885 0.049 Uiso 1 1 calc R . .
C6B C 0.4483(4) -0.0125(2) -0.07244(9) 0.0347(15) Uani 1 1 d . . .
H6BA H 0.3824 -0.0125 -0.0637 0.042 Uiso 1 1 calc R . .
C7B C 0.4860(4) -0.0621(2) -0.07335(10) 0.0362(15) Uani 1 1 d . . .
H7BA H 0.5436 -0.0631 -0.0846 0.043 Uiso 1 1 calc R . .
C8B C 0.4043(5) -0.0936(2) -0.08211(11) 0.0472(18) Uani 1 1 d . . .
H8BA H 0.3592 -0.0822 -0.0935 0.057 Uiso 1 1 calc R . .
C9B C 0.3915(5) -0.1359(3) -0.07496(12) 0.0517(19) Uani 1 1 d . . .
H9BA H 0.3370 -0.1532 -0.0814 0.062 Uiso 1 1 calc R . .
C10B C 0.4569(5) -0.1588(2) -0.05738(12) 0.0548(19) Uani 1 1 d . . .
H10A H 0.4773 -0.1897 -0.0629 0.066 Uiso 1 1 calc R . .
H10B H 0.4171 -0.1628 -0.0431 0.066 Uiso 1 1 calc R . .
C11B C 0.5511(5) -0.1307(2) -0.05248(12) 0.0501(18) Uani 1 1 d . . .
H11A H 0.6019 -0.1358 -0.0648 0.060 Uiso 1 1 calc R . .
H11B H 0.5820 -0.1413 -0.0379 0.060 Uiso 1 1 calc R . .
C12B C 0.5273(5) -0.0800(2) -0.05080(10) 0.0423(16) Uani 1 1 d . . .
H12A H 0.5903 -0.0629 -0.0467 0.051 Uiso 1 1 calc R . .
H12B H 0.4761 -0.0748 -0.0386 0.051 Uiso 1 1 calc R . .
C13B C 0.6053(5) 0.1438(2) -0.06102(12) 0.0541(19) Uani 1 1 d . . .
H13A H 0.5428 0.1599 -0.0558 0.065 Uiso 1 1 calc R . .
H13B H 0.6458 0.1359 -0.0473 0.065 Uiso 1 1 calc R . .
C14B C 0.6655(5) 0.1758(2) -0.07511(13) 0.061(2) Uani 1 1 d . . .
H14A H 0.6228 0.1867 -0.0880 0.073 Uiso 1 1 calc R . .
H14B H 0.7251 0.1593 -0.0816 0.073 Uiso 1 1 calc R . .
C15B C 0.7038(6) 0.2177(3) -0.06146(16) 0.080(3) Uani 1 1 d . . .
H15A H 0.6438 0.2352 -0.0558 0.096 Uiso 1 1 calc R . .
H15B H 0.7423 0.2067 -0.0480 0.096 Uiso 1 1 calc R . .
C16B C 0.7703(7) 0.2493(3) -0.07478(19) 0.098(3) Uani 1 1 d . . .
H16A H 0.7295 0.2632 -0.0873 0.118 Uiso 1 1 calc R . .
H16B H 0.8263 0.2313 -0.0818 0.118 Uiso 1 1 calc R . .
C17B C 0.8160(7) 0.2871(3) -0.06045(19) 0.099(3) Uani 1 1 d . . .
H17A H 0.7600 0.3052 -0.0534 0.119 Uiso 1 1 calc R . .
H17B H 0.8567 0.2732 -0.0479 0.119 Uiso 1 1 calc R . .
C18B C 0.8817(8) 0.3180(3) -0.0737(2) 0.123(4) Uani 1 1 d . . .
H18A H 0.8889 0.3474 -0.0657 0.185 Uiso 1 1 calc R . .
H18B H 0.8509 0.3234 -0.0888 0.185 Uiso 1 1 calc R . .
H18C H 0.9493 0.3039 -0.0757 0.185 Uiso 1 1 calc R . .
C19B C 0.3788(4) 0.0876(2) -0.06650(11) 0.0464(18) Uani 1 1 d . . .
H19A H 0.3673 0.1193 -0.0614 0.070 Uiso 1 1 calc R . .
H19B H 0.3314 0.0669 -0.0585 0.070 Uiso 1 1 calc R . .
H19C H 0.3672 0.0856 -0.0830 0.070 Uiso 1 1 calc R . .
N1C N 0.4196(3) -0.03216(16) -0.14798(8) 0.0332(12) Uani 1 1 d . . .
H1CA H 0.4586 -0.0076 -0.1470 0.040 Uiso 1 1 calc R . .
O1C O 0.5438(3) -0.08392(14) -0.13860(7) 0.0467(11) Uani 1 1 d . . .
C1C C 0.4560(5) -0.0755(2) -0.14317(9) 0.0357(15) Uani 1 1 d . . .
C2C C 0.3132(4) -0.0295(2) -0.15472(9) 0.0315(15) Uani 1 1 d . . .
O2C O 0.3107(3) -0.01541(17) -0.19856(7) 0.0513(12) Uani 1 1 d . . .
O3C O 0.2835(3) -0.08251(15) -0.17942(7) 0.0465(11) Uani 1 1 d . . .
C3C C 0.3026(4) -0.0359(2) -0.18090(12) 0.0428(17) Uani 1 1 d . . .
C4C C 0.2772(5) -0.0807(2) -0.15368(10) 0.0394(16) Uani 1 1 d . . .
O4C O 0.2433(3) -0.00556(15) -0.11868(6) 0.0380(10) Uani 1 1 d . . .
H4CA H 0.3006 -0.0038 -0.1122 0.057 Uiso 1 1 calc R . .
C5C C 0.3634(4) -0.1083(2) -0.14299(10) 0.0359(15) Uani 1 1 d . . .
H5CA H 0.3449 -0.1146 -0.1267 0.043 Uiso 1 1 calc R . .
C6C C 0.2536(5) 0.0075(2) -0.14236(9) 0.0395(16) Uani 1 1 d . B .
H6CA H 0.1838 0.0095 -0.1493 0.047 Uiso 1 1 calc R . .
C7C C 0.3053(6) 0.0558(2) -0.14402(12) 0.061(2) Uani 1 1 d . . .
H7CA H 0.3687 0.0521 -0.1346 0.073 Uiso 0.544(12) 1 calc PR B 1
H7CB H 0.3755 0.0549 -0.1392 0.073 Uiso 0.456(12) 1 d PR B 2
C8C C 0.2461(6) 0.0907(3) -0.13109(13) 0.065(2) Uani 1 1 d . B .
H8CA H 0.2374 0.0862 -0.1151 0.078 Uiso 1 1 calc R . .
C9C C 0.2043(6) 0.1282(3) -0.14060(14) 0.067(2) Uani 1 1 d . . .
H9CA H 0.1803 0.1521 -0.1309 0.080 Uiso 0.544(12) 1 calc PR B 1
H9CB H 0.1549 0.1449 -0.1317 0.080 Uiso 0.456(12) 1 d PR B 2
C10C C 0.1939(11) 0.1338(4) -0.1664(2) 0.060(4) Uani 0.544(12) 1 d PD B 1
H10Q H 0.2230 0.1638 -0.1711 0.072 Uiso 0.544(12) 1 calc PR B 1
H10R H 0.1206 0.1332 -0.1707 0.072 Uiso 0.544(12) 1 calc PR B 1
C11C C 0.2510(8) 0.0944(5) -0.1784(2) 0.065(5) Uani 0.544(12) 1 d PD B 1
H11P H 0.2748 0.1056 -0.1935 0.078 Uiso 0.544(12) 1 calc PR B 1
H11Q H 0.2019 0.0690 -0.1812 0.078 Uiso 0.544(12) 1 calc PR B 1
C12C C 0.3436(8) 0.0748(5) -0.1653(2) 0.048(4) Uani 0.544(12) 1 d PD B 1
H12P H 0.3775 0.0505 -0.1744 0.058 Uiso 0.544(12) 1 calc PR B 1
H12Q H 0.3940 0.0995 -0.1622 0.058 Uiso 0.544(12) 1 calc PR B 1
C10' C 0.2339(11) 0.1455(7) -0.1616(4) 0.070 Uiso 0.456(12) 1 d PD B 2
H80Q H 0.2541 0.1781 -0.1597 0.084 Uiso 0.456(12) 1 calc PR B 2
H80R H 0.1744 0.1447 -0.1721 0.084 Uiso 0.456(12) 1 calc PR B 2
C11' C 0.3231(13) 0.1191(4) -0.1726(4) 0.087(7) Uiso 0.456(12) 1 d PD B 2
H81P H 0.3877 0.1250 -0.1643 0.105 Uiso 0.456(12) 1 calc PR B 2
H81Q H 0.3320 0.1283 -0.1888 0.105 Uiso 0.456(12) 1 calc PR B 2
C12' C 0.2927(18) 0.0679(5) -0.1709(4) 0.068(7) Uiso 0.456(12) 1 d PD B 2
H82P H 0.3385 0.0486 -0.1804 0.082 Uiso 0.456(12) 1 calc PR B 2
H82Q H 0.2212 0.0632 -0.1760 0.082 Uiso 0.456(12) 1 calc PR B 2
C13C C 0.3862(5) -0.1540(2) -0.15454(11) 0.0472(18) Uani 1 1 d . . .
H13P H 0.3213 -0.1712 -0.1564 0.057 Uiso 1 1 calc R . .
H13Q H 0.4140 -0.1479 -0.1700 0.057 Uiso 1 1 calc R . .
C14C C 0.4615(5) -0.1840(2) -0.14156(11) 0.0489(18) Uani 1 1 d . . .
H14Q H 0.4326 -0.1908 -0.1263 0.059 Uiso 1 1 calc R . .
H14R H 0.5255 -0.1664 -0.1393 0.059 Uiso 1 1 calc R . .
C15C C 0.4877(6) -0.2294(2) -0.15325(12) 0.060(2) Uani 1 1 d . . .
H15P H 0.4255 -0.2488 -0.1541 0.072 Uiso 1 1 calc R . .
H15Q H 0.5106 -0.2232 -0.1691 0.072 Uiso 1 1 calc R . .
C16C C 0.5709(5) -0.2553(2) -0.14061(13) 0.058(2) Uani 1 1 d . . .
H16P H 0.6305 -0.2345 -0.1387 0.069 Uiso 1 1 calc R . .
H16Q H 0.5454 -0.2629 -0.1251 0.069 Uiso 1 1 calc R . .
C17C C 0.6069(6) -0.2990(2) -0.15188(12) 0.062(2) Uani 1 1 d . . .
H17P H 0.5487 -0.3207 -0.1531 0.074 Uiso 1 1 calc R . .
H17Q H 0.6308 -0.2920 -0.1676 0.074 Uiso 1 1 calc R . .
C18C C 0.6922(6) -0.3214(2) -0.13870(13) 0.063(2) Uani 1 1 d . . .
H18Y H 0.7095 -0.3510 -0.1458 0.095 Uiso 1 1 calc R . .
H18Z H 0.6703 -0.3265 -0.1229 0.095 Uiso 1 1 calc R . .
H19Y H 0.7524 -0.3013 -0.1388 0.095 Uiso 1 1 calc R . .
C19C C 0.1694(4) -0.0926(2) -0.14629(12) 0.0504(19) Uani 1 1 d . . .
H1AZ H 0.1643 -0.0905 -0.1296 0.076 Uiso 1 1 calc R . .
H1AW H 0.1529 -0.1240 -0.1512 0.076 Uiso 1 1 calc R . .
H1AB H 0.1211 -0.0710 -0.1533 0.076 Uiso 1 1 calc R . .
C1D C 0.6541(5) 0.0311(2) -0.13514(10) 0.0387(16) Uani 1 1 d . . .
O1D O 0.5655(3) 0.03540(14) -0.12711(7) 0.0439(11) Uani 1 1 d . . .
N1D N 0.6950(3) -0.01006(18) -0.14068(8) 0.0371(13) Uani 1 1 d . . .
H1DA H 0.6630 -0.0363 -0.1384 0.044 Uiso 1 1 calc R . .
C2D C 0.7973(4) -0.0074(2) -0.15093(11) 0.0410(16) Uani 1 1 d . . .
O2D O 0.7885(3) -0.02520(16) -0.19448(7) 0.0465(11) Uani 1 1 d . . .
C3D C 0.7949(5) -0.0017(2) -0.17773(12) 0.0424(17) Uani 1 1 d . . .
O3D O 0.8053(3) 0.04503(16) -0.17698(7) 0.0489(12) Uani 1 1 d . . .
O4D O 0.8962(4) -0.03070(16) -0.11820(7) 0.0518(12) Uani 1 1 d . . .
H4DA H 0.8984 -0.0020 -0.1166 0.078 Uiso 1 1 calc R . .
C4D C 0.8187(5) 0.0449(2) -0.15095(11) 0.0457(18) Uani 1 1 d . . .
C5D C 0.7281(4) 0.0691(2) -0.13953(11) 0.0398(16) Uani 1 1 d . C .
H5DA H 0.7515 0.0815 -0.1245 0.048 Uiso 1 1 calc R . .
C6D C 0.8729(4) -0.0417(2) -0.14129(9) 0.0337(15) Uani 1 1 d . . .
H6DA H 0.9372 -0.0409 -0.1506 0.040 Uiso 1 1 calc R . .
C7D C 0.8316(4) -0.0915(2) -0.14050(11) 0.0414(17) Uani 1 1 d . . .
H7DA H 0.7788 -0.0924 -0.1281 0.050 Uiso 1 1 calc R . .
C8D C 0.9159(5) -0.1234(3) -0.13324(12) 0.0539(19) Uani 1 1 d . . .
H8DA H 0.9649 -0.1127 -0.1225 0.065 Uiso 1 1 calc R . .
C9D C 0.9251(6) -0.1668(3) -0.14145(12) 0.058(2) Uani 1 1 d . . .
H9DA H 0.9837 -0.1841 -0.1371 0.069 Uiso 1 1 calc R . .
C10D C 0.8490(6) -0.1892(3) -0.15691(14) 0.068(2) Uani 1 1 d . . .
H10O H 0.8296 -0.2196 -0.1506 0.082 Uiso 1 1 calc R . .
H10P H 0.8804 -0.1942 -0.1721 0.082 Uiso 1 1 calc R . .
C11D C 0.7539(5) -0.1596(2) -0.15951(14) 0.064(2) Uani 1 1 d . . .
H11N H 0.7099 -0.1637 -0.1459 0.077 Uiso 1 1 calc R . .
H11O H 0.7147 -0.1702 -0.1730 0.077 Uiso 1 1 calc R . .
C12D C 0.7790(5) -0.1083(2) -0.16233(11) 0.0539(19) Uani 1 1 d . . .
H12N H 0.8248 -0.1039 -0.1756 0.065 Uiso 1 1 calc R . .
H12O H 0.7154 -0.0906 -0.1650 0.065 Uiso 1 1 calc R . .
C13D C 0.6842(5) 0.1089(2) -0.15350(15) 0.069(2) Uani 1 1 d D . .
H13N H 0.7400 0.1242 -0.1621 0.083 Uiso 0.564(11) 1 calc PR C 1
H13O H 0.6340 0.0968 -0.1647 0.083 Uiso 0.564(11) 1 calc PR C 1
H80A H 0.6572 0.0954 -0.1672 0.083 Uiso 0.436(11) 1 d PR C 2
H80B H 0.7416 0.1274 -0.1581 0.083 Uiso 0.436(11) 1 d PR C 2
C14D C 0.6326(16) 0.1433(7) -0.1380(4) 0.110(7) Uani 0.564(11) 1 d PU C 1
H14O H 0.6754 0.1459 -0.1241 0.132 Uiso 0.564(11) 1 calc PR C 1
H14P H 0.5667 0.1295 -0.1332 0.132 Uiso 0.564(11) 1 calc PR C 1
C15D C 0.6086(11) 0.1939(6) -0.1461(3) 0.110(7) Uani 0.564(11) 1 d PDU C 1
H15O H 0.5914 0.2126 -0.1325 0.132 Uiso 0.564(11) 1 calc PR C 1
H15X H 0.6716 0.2070 -0.1529 0.132 Uiso 0.564(11) 1 calc PR C 1
C16D C 0.5211(17) 0.1989(4) -0.1636(4) 0.198(11) Uani 0.564(11) 1 d PDU C 1
H16O H 0.4606 0.1827 -0.1573 0.238 Uiso 0.564(11) 1 calc PR C 1
H16X H 0.5418 0.1822 -0.1776 0.238 Uiso 0.564(11) 1 calc PR C 1
C14Y C 0.6023(12) 0.1419(5) -0.1444(3) 0.070 Uiso 0.436(11) 1 d PD C 2
H17Y H 0.6291 0.1583 -0.1308 0.084 Uiso 0.436(11) 1 calc PR C 2
H17Z H 0.5412 0.1242 -0.1397 0.084 Uiso 0.436(11) 1 calc PR C 2
C15Y C 0.5719(8) 0.1771(5) -0.1628(3) 0.070 Uiso 0.436(11) 1 d PD C 2
H19X H 0.5537 0.1607 -0.1771 0.084 Uiso 0.436(11) 1 calc PR C 2
H19Z H 0.6306 0.1976 -0.1661 0.084 Uiso 0.436(11) 1 calc PR C 2
C16Y C 0.4800(9) 0.2060(3) -0.15471(17) 0.070 Uiso 0.436(11) 1 d PD C 2
H18X H 0.4147 0.1891 -0.1566 0.084 Uiso 0.436(11) 1 calc PR C 2
H19W H 0.4876 0.2153 -0.1385 0.084 Uiso 0.436(11) 1 calc PR C 2
C17D C 0.4865(8) 0.2476(3) -0.17083(18) 0.142(5) Uani 1 1 d D . .
H17N H 0.4512 0.2640 -0.1583 0.171 Uiso 0.564(11) 1 calc PR C 1
H17O H 0.5443 0.2664 -0.1765 0.171 Uiso 0.564(11) 1 calc PR C 1
H1:C H 0.5438 0.2671 -0.1743 0.171 Uiso 0.436(11) 1 d PR C 2
H1:D H 0.4478 0.2603 -0.1584 0.171 Uiso 0.436(11) 1 d PR C 2
C18D C 0.4130(8) 0.2343(3) -0.19001(15) 0.120(4) Uani 1 1 d D C .
H18V H 0.3990 0.2613 -0.1995 0.180 Uiso 1 1 calc R . .
H19V H 0.3489 0.2229 -0.1834 0.180 Uiso 1 1 calc R . .
H18W H 0.4441 0.2101 -0.1994 0.180 Uiso 1 1 calc R . .
C19D C 0.9226(5) 0.0644(2) -0.14576(12) 0.0505(18) Uani 1 1 d . . .
H1HU H 0.9744 0.0482 -0.1548 0.076 Uiso 1 1 calc R . .
H1HV H 0.9375 0.0605 -0.1294 0.076 Uiso 1 1 calc R . .
H1HW H 0.9236 0.0972 -0.1496 0.076 Uiso 1 1 calc R . .
N1E N -0.1111(3) -0.00262(17) -0.06699(8) 0.0340(12) Uani 1 1 d . . .
H1EA H -0.1489 0.0223 -0.0685 0.041 Uiso 1 1 calc R . .
O1E O -0.2399(3) -0.05376(13) -0.07332(6) 0.0366(10) Uani 1 1 d . . .
C1E C -0.1491(4) -0.0452(2) -0.07036(9) 0.0321(15) Uani 1 1 d . . .
C2E C -0.0043(4) -0.0006(2) -0.06078(9) 0.0336(15) Uani 1 1 d . . .
O2E O 0.0076(3) 0.01850(15) -0.01742(7) 0.0431(11) Uani 1 1 d . . .
O3E O 0.0285(3) -0.05057(15) -0.03500(6) 0.0396(10) Uani 1 1 d . . .
C3E C 0.0110(4) -0.0044(2) -0.03424(10) 0.0360(15) Uani 1 1 d . . .
O4E O 0.0594(3) 0.01947(15) -0.09763(6) 0.0434(11) Uani 1 1 d . . .
H4EA H 0.1191 0.0110 -0.1008 0.065 Uiso 1 1 calc R . .
C4E C 0.0284(4) -0.0519(2) -0.06057(9) 0.0350(15) Uani 1 1 d . . .
C5E C -0.0624(4) -0.07976(19) -0.06919(10) 0.0335(15) Uani 1 1 d . . .
H5EA H -0.0463 -0.0888 -0.0853 0.040 Uiso 1 1 calc R . .
C6E C 0.0563(4) 0.0358(2) -0.07444(10) 0.0387(16) Uani 1 1 d . . .
H6EA H 0.1274 0.0386 -0.0682 0.046 Uiso 1 1 calc R . .
C7E C 0.0033(5) 0.0835(2) -0.07459(11) 0.0450(17) Uani 1 1 d . . .
H7EA H -0.0645 0.0802 -0.0824 0.054 Uiso 1 1 calc R . .
C8E C 0.0655(6) 0.1170(3) -0.08767(13) 0.065(2) Uani 1 1 d . . .
H8EA H 0.0944 0.1067 -0.1017 0.078 Uiso 1 1 calc R . .
C9E C 0.0841(6) 0.1597(3) -0.08151(13) 0.070(2) Uani 1 1 d . . .
H9EA H 0.1247 0.1781 -0.0914 0.084 Uiso 1 1 calc R . .
C10E C 0.0455(6) 0.1814(3) -0.05989(13) 0.066(2) Uani 1 1 d . . .
H10C H 0.0222 0.2132 -0.0630 0.079 Uiso 1 1 calc R . .
H10D H 0.1011 0.1826 -0.0484 0.079 Uiso 1 1 calc R . .
C11E C -0.0431(6) 0.1527(2) -0.05083(13) 0.065(2) Uani 1 1 d . . .
H11C H -0.0611 0.1632 -0.0352 0.078 Uiso 1 1 calc R . .
H11D H -0.1038 0.1572 -0.0608 0.078 Uiso 1 1 calc R . .
C12E C -0.0155(5) 0.1022(2) -0.05021(10) 0.0443(17) Uani 1 1 d . . .
H12C H -0.0716 0.0847 -0.0429 0.053 Uiso 1 1 calc R . .
H12D H 0.0471 0.0979 -0.0409 0.053 Uiso 1 1 calc R . .
C13E C -0.0857(5) -0.1239(2) -0.05629(11) 0.0428(17) Uani 1 1 d . . .
H13C H -0.0206 -0.1400 -0.0529 0.051 Uiso 1 1 calc R . .
H13D H -0.1181 -0.1160 -0.0415 0.051 Uiso 1 1 calc R . .
C14E C -0.1551(4) -0.1560(2) -0.06919(11) 0.0401(16) Uani 1 1 d . . .
H14C H -0.1192 -0.1665 -0.0832 0.048 Uiso 1 1 calc R . .
H14D H -0.2166 -0.1387 -0.0741 0.048 Uiso 1 1 calc R . .
C15E C -0.1894(5) -0.1983(2) -0.05558(12) 0.0473(17) Uani 1 1 d . . .
H15C H -0.1282 -0.2167 -0.0516 0.057 Uiso 1 1 calc R . .
H15D H -0.2211 -0.1878 -0.0411 0.057 Uiso 1 1 calc R . .
C16E C -0.2648(5) -0.2289(2) -0.06807(12) 0.0509(19) Uani 1 1 d . . .
H16C H -0.2320 -0.2403 -0.0823 0.061 Uiso 1 1 calc R . .
H16D H -0.3246 -0.2101 -0.0726 0.061 Uiso 1 1 calc R . .
C17E C -0.3026(6) -0.2700(3) -0.05451(14) 0.073(2) Uani 1 1 d . . .
H17C H -0.2436 -0.2901 -0.0509 0.087 Uiso 1 1 calc R . .
H17D H -0.3312 -0.2589 -0.0398 0.087 Uiso 1 1 calc R . .
C18E C -0.3828(6) -0.2981(3) -0.06659(14) 0.078(3) Uani 1 1 d . . .
H18D H -0.4011 -0.3247 -0.0571 0.117 Uiso 1 1 calc R . .
H18E H -0.3558 -0.3087 -0.0813 0.117 Uiso 1 1 calc R . .
H18F H -0.4437 -0.2791 -0.0692 0.117 Uiso 1 1 calc R . .
C19E C 0.1332(4) -0.0663(2) -0.06827(11) 0.0457(17) Uani 1 1 d . . .
H19D H 0.1494 -0.0966 -0.0618 0.069 Uiso 1 1 calc R . .
H19E H 0.1837 -0.0438 -0.0630 0.069 Uiso 1 1 calc R . .
H19F H 0.1348 -0.0680 -0.0850 0.069 Uiso 1 1 calc R . .
O1F O 0.5420(3) -0.05559(15) 0.02839(7) 0.0431(11) Uani 1 1 d . . .
C1F C 0.4518(5) -0.0514(2) 0.02463(9) 0.0334(15) Uani 1 1 d U . .
N1F N 0.4001(3) -0.01124(18) 0.02080(8) 0.0364(13) Uani 1 1 d . . .
H1FA H 0.4300 0.0157 0.0224 0.044 Uiso 1 1 calc R . .
O2F O 0.2800(3) 0.00296(17) -0.02913(7) 0.0499(12) Uani 1 1 d . . .
C2F C 0.2949(4) -0.0150(2) 0.01408(9) 0.0346(15) Uani 1 1 d . . .
O3F O 0.2812(3) -0.06720(16) -0.01178(7) 0.0469(11) Uani 1 1 d . . .
C3F C 0.2841(4) -0.0198(3) -0.01227(12) 0.0449(18) Uani 1 1 d . . .
O4F O 0.2159(3) 0.00036(16) 0.04950(6) 0.0424(11) Uani 1 1 d . . .
H4FA H 0.1543 0.0004 0.0536 0.064 Uiso 1 1 calc R . .
C4F C 0.2774(4) -0.0674(2) 0.01369(9) 0.0426(17) Uani 1 1 d . . .
C5F C 0.3739(4) -0.0901(2) 0.02403(11) 0.0416(17) Uani 1 1 d . . .
H5FA H 0.3576 -0.0984 0.0402 0.050 Uiso 1 1 calc R . .
C6F C 0.2238(4) 0.0184(2) 0.02640(9) 0.0387(17) Uani 1 1 d . . .
H6FA H 0.1549 0.0179 0.0190 0.046 Uiso 1 1 calc R . .
C7F C 0.2642(5) 0.0683(2) 0.02734(10) 0.0452(17) Uani 1 1 d . D .
H7FA H 0.3259 0.0677 0.0375 0.054 Uiso 1 1 calc R . .
C8F C 0.1892(5) 0.0988(3) 0.03867(12) 0.056(2) Uani 1 1 d . . .
H8FA H 0.1736 0.0930 0.0543 0.067 Uiso 1 1 calc R . .
C9F C 0.1429(5) 0.1334(2) 0.02876(11) 0.0442(17) Uani 1 1 d . D .
H9FA H 0.0964 0.1512 0.0376 0.053 Uiso 1 1 calc R . .
C10F C 0.1591(6) 0.1464(3) 0.00423(12) 0.062(2) Uani 1 1 d . . .
H10G H 0.2003 0.1749 0.0034 0.074 Uiso 0.765(14) 1 calc PR D 1
H10H H 0.0921 0.1523 -0.0031 0.074 Uiso 0.765(14) 1 calc PR D 1
H10Y H 0.1478 0.1786 0.0017 0.074 Uiso 0.235(14) 1 d PR D 2
H10Z H 0.1147 0.1290 -0.0056 0.074 Uiso 0.235(14) 1 d PR D 2
C11F C 0.2144(6) 0.1076(3) -0.00847(14) 0.037(3) Uani 0.765(14) 1 d P D 1
H11G H 0.1652 0.0825 -0.0117 0.045 Uiso 0.765(14) 1 calc PR D 1
H11H H 0.2397 0.1195 -0.0233 0.045 Uiso 0.765(14) 1 calc PR D 1
C11" C 0.275(3) 0.1335(11) 0.0009(6) 0.063(11) Uiso 0.235(14) 1 d P D 2
H11X H 0.2952 0.1420 -0.0148 0.075 Uiso 0.235(14) 1 calc PR D 2
H11Y H 0.3160 0.1525 0.0116 0.075 Uiso 0.235(14) 1 calc PR D 2
C12F C 0.2996(6) 0.0891(3) 0.00429(12) 0.066(2) Uani 1 1 d . . .
H12G H 0.3499 0.1139 0.0072 0.079 Uiso 0.765(14) 1 calc PR D 1
H12H H 0.3339 0.0650 -0.0049 0.079 Uiso 0.765(14) 1 calc PR D 1
H12X H 0.2721 0.0705 -0.0078 0.079 Uiso 0.235(14) 1 d PR D 2
H12Y H 0.3728 0.0869 0.0035 0.079 Uiso 0.235(14) 1 d PR D 2
C13F C 0.4087(5) -0.1344(2) 0.01176(11) 0.0506(18) Uani 1 1 d . . .
H13G H 0.3475 -0.1527 0.0077 0.061 Uiso 1 1 calc R . .
H13H H 0.4439 -0.1259 -0.0026 0.061 Uiso 1 1 calc R . .
C14F C 0.4787(5) -0.1635(2) 0.02571(12) 0.057(2) Uani 1 1 d . . .
H14G H 0.4444 -0.1711 0.0403 0.068 Uiso 1 1 calc R . .
H14H H 0.5409 -0.1455 0.0294 0.068 Uiso 1 1 calc R . .
C15F C 0.5107(7) -0.2082(3) 0.01402(13) 0.072(2) Uani 1 1 d . . .
H15G H 0.4486 -0.2269 0.0111 0.087 Uiso 1 1 calc R . .
H15H H 0.5415 -0.2006 -0.0010 0.087 Uiso 1 1 calc R . .
C16F C 0.5849(6) -0.2367(3) 0.02722(14) 0.070(2) Uani 1 1 d . . .
H16G H 0.5549 -0.2433 0.0424 0.084 Uiso 1 1 calc R . .
H16H H 0.6476 -0.2183 0.0297 0.084 Uiso 1 1 calc R . .
C17F C 0.6150(7) -0.2816(3) 0.01642(13) 0.075(2) Uani 1 1 d . . .
H17G H 0.5532 -0.3011 0.0148 0.089 Uiso 1 1 calc R . .
H17X H 0.6416 -0.2754 0.0009 0.089 Uiso 1 1 calc R . .
C18F C 0.6942(7) -0.3077(3) 0.02962(16) 0.093(3) Uani 1 1 d . . .
H18J H 0.7007 -0.3388 0.0233 0.139 Uiso 1 1 calc R . .
H18K H 0.6737 -0.3095 0.0457 0.139 Uiso 1 1 calc R . .
H18L H 0.7602 -0.2918 0.0285 0.139 Uiso 1 1 calc R . .
C19F C 0.1749(5) -0.0876(2) 0.02117(11) 0.0485(18) Uani 1 1 d . . .
H19J H 0.1192 -0.0718 0.0132 0.073 Uiso 1 1 calc R . .
H19K H 0.1667 -0.0836 0.0377 0.073 Uiso 1 1 calc R . .
H19L H 0.1730 -0.1205 0.0174 0.073 Uiso 1 1 calc R . .
N1G N 0.5928(3) -0.00308(17) 0.09348(7) 0.0331(12) Uani 1 1 d . . .
H1GA H 0.6287 -0.0284 0.0917 0.040 Uiso 1 1 calc R . .
O1G O 0.7134(3) 0.04538(13) 0.07879(6) 0.0359(10) Uani 1 1 d . . .
C1G C 0.6272(4) 0.0386(2) 0.08665(10) 0.0311(14) Uani 1 1 d . . .
C2G C 0.4921(4) -0.0029(2) 0.10400(10) 0.0330(15) Uani 1 1 d . . .
O2G O 0.5122(3) -0.01648(15) 0.14706(7) 0.0456(11) Uani 1 1 d . . .
O3G O 0.4759(3) 0.05037(15) 0.12870(6) 0.0432(11) Uani 1 1 d . . .
C3G C 0.4961(4) 0.0046(2) 0.12995(11) 0.0377(16) Uani 1 1 d . . .
C4G C 0.4606(4) 0.0487(2) 0.10287(10) 0.0358(15) Uani 1 1 d . . .
O4G O 0.3961(3) -0.02998(16) 0.07142(6) 0.0466(12) Uani 1 1 d . . .
H4GA H 0.3419 -0.0144 0.0709 0.070 Uiso 1 1 calc R . .
C5G C 0.5448(4) 0.0744(2) 0.09062(10) 0.0367(15) Uani 1 1 d . . .
H5GA H 0.5184 0.0850 0.0755 0.044 Uiso 1 1 calc R . .
C6G C 0.4199(4) -0.0408(2) 0.09468(10) 0.0341(15) Uani 1 1 d . . .
H6GA H 0.3555 -0.0412 0.1039 0.041 Uiso 1 1 calc R . .
C7G C 0.4676(4) -0.0884(2) 0.09463(10) 0.0355(15) Uani 1 1 d . . .
H7GA H 0.5211 -0.0888 0.0824 0.043 Uiso 1 1 calc R . .
C8G C 0.3878(5) -0.1239(2) 0.08816(11) 0.0487(18) Uani 1 1 d . . .
H8GA H 0.3360 -0.1149 0.0777 0.058 Uiso 1 1 calc R . .
C9G C 0.3852(6) -0.1667(3) 0.09607(14) 0.063(2) Uani 1 1 d . . .
H9GA H 0.3324 -0.1865 0.0908 0.075 Uiso 1 1 calc R . .
C10G C 0.4594(6) -0.1851(2) 0.11258(15) 0.068(2) Uani 1 1 d . . .
H10I H 0.4839 -0.2156 0.1073 0.082 Uiso 1 1 calc R . .
H10J H 0.4254 -0.1895 0.1276 0.082 Uiso 1 1 calc R . .
C11G C 0.5506(6) -0.1528(2) 0.11541(14) 0.064(2) Uani 1 1 d . . .
H11I H 0.5881 -0.1610 0.1296 0.077 Uiso 1 1 calc R . .
H11J H 0.5978 -0.1569 0.1023 0.077 Uiso 1 1 calc R . .
C12G C 0.5187(5) -0.1036(2) 0.11666(10) 0.0423(17) Uani 1 1 d . . .
H12I H 0.5795 -0.0842 0.1196 0.051 Uiso 1 1 calc R . .
H12J H 0.4705 -0.0995 0.1296 0.051 Uiso 1 1 calc R . .
C13G C 0.5826(5) 0.1160(2) 0.10401(10) 0.0392(16) Uani 1 1 d . . .
H13I H 0.6187 0.1050 0.1178 0.047 Uiso 1 1 calc R . .
H13X H 0.5224 0.1340 0.1091 0.047 Uiso 1 1 calc R . .
C14G C 0.6548(5) 0.1483(2) 0.09073(11) 0.0429(17) Uani 1 1 d . . .
H14I H 0.7166 0.1310 0.0861 0.052 Uiso 1 1 calc R . .
H14J H 0.6199 0.1590 0.0767 0.052 Uiso 1 1 calc R . .
C15G C 0.6867(5) 0.1897(2) 0.10475(12) 0.0477(18) Uani 1 1 d . . .
H15I H 0.6245 0.2075 0.1087 0.057 Uiso 1 1 calc R . .
H15J H 0.7170 0.1786 0.1193 0.057 Uiso 1 1 calc R . .
C16G C 0.7612(6) 0.2213(2) 0.09355(13) 0.060(2) Uani 1 1 d . . .
H16I H 0.7282 0.2352 0.0800 0.072 Uiso 1 1 calc R . .
H16J H 0.8203 0.2030 0.0881 0.072 Uiso 1 1 calc R . .
C17G C 0.8003(6) 0.2592(2) 0.10847(15) 0.069(2) Uani 1 1 d . . .
H17H H 0.7410 0.2762 0.1148 0.083 Uiso 1 1 calc R . .
H17I H 0.8374 0.2453 0.1215 0.083 Uiso 1 1 calc R . .
C18G C 0.8699(8) 0.2930(3) 0.09698(16) 0.095(3) Uani 1 1 d . . .
H18M H 0.8891 0.3172 0.1079 0.143 Uiso 1 1 calc R . .
H18N H 0.8345 0.3068 0.0839 0.143 Uiso 1 1 calc R . .
H18O H 0.9316 0.2771 0.0917 0.143 Uiso 1 1 calc R . .
C19G C 0.3515(4) 0.0630(2) 0.09773(11) 0.0440(17) Uani 1 1 d . . .
H19M H 0.3376 0.0587 0.0814 0.066 Uiso 1 1 calc R . .
H19N H 0.3421 0.0954 0.1018 0.066 Uiso 1 1 calc R . .
H19O H 0.3042 0.0440 0.1067 0.066 Uiso 1 1 calc R . .
O1H O -0.2522(3) -0.07196(13) 0.09336(7) 0.0387(10) Uani 1 1 d . . .
N1H N -0.1311(3) -0.01938(16) 0.10376(7) 0.0306(12) Uani 1 1 d . . .
H1HA H -0.1735 0.0042 0.1044 0.037 Uiso 1 1 calc R . .
C1H C -0.1616(4) -0.0620(2) 0.09767(10) 0.0330(15) Uani 1 1 d . . .
O2H O -0.0040(3) -0.00315(15) 0.15244(7) 0.0446(11) Uani 1 1 d . . .
C2H C -0.0232(4) -0.01543(19) 0.10909(9) 0.0264(13) Uani 1 1 d . . .
O3H O 0.0215(3) -0.06868(13) 0.13174(6) 0.0339(10) Uani 1 1 d . . .
C3H C -0.0017(4) -0.0235(2) 0.13448(10) 0.0355(15) Uani 1 1 d . . .
O4H O 0.0330(3) 0.01240(13) 0.07244(6) 0.0295(9) Uani 1 1 d . . .
H4HA H -0.0260 0.0135 0.0668 0.044 Uiso 1 1 calc R . .
C4H C 0.0170(4) -0.06479(19) 0.10638(9) 0.0305(14) Uani 1 1 d . . .
C5H C -0.0698(4) -0.09407(19) 0.09668(10) 0.0289(14) Uani 1 1 d . . .
H5HA H -0.0543 -0.1004 0.0802 0.035 Uiso 1 1 calc R . .
C6H C 0.0288(4) 0.0259(2) 0.09620(9) 0.0342(15) Uani 1 1 d . . .
H6HA H 0.1007 0.0288 0.1019 0.041 Uiso 1 1 calc R . .
C7H C -0.0252(5) 0.0721(2) 0.10008(10) 0.0404(16) Uani 1 1 d . . .
H7HA H -0.0999 0.0672 0.0972 0.048 Uiso 1 1 calc R . .
C8H C 0.0109(5) 0.1077(2) 0.08349(11) 0.0462(17) Uani 1 1 d . . .
H8HA H 0.0179 0.0986 0.0680 0.055 Uiso 1 1 calc R . .
C9H C 0.0337(5) 0.1504(2) 0.08848(11) 0.0520(19) Uani 1 1 d . . .
H9HA H 0.0563 0.1700 0.0765 0.062 Uiso 1 1 calc R . .
C10H C 0.0260(6) 0.1700(2) 0.11210(12) 0.0551(19) Uani 1 1 d . . .
H10E H -0.0024 0.2015 0.1114 0.066 Uiso 1 1 calc R . .
H10F H 0.0949 0.1716 0.1191 0.066 Uiso 1 1 calc R . .
C11H C -0.0436(6) 0.1393(2) 0.12660(11) 0.0514(19) Uani 1 1 d . . .
H11E H -0.0390 0.1488 0.1428 0.062 Uiso 1 1 calc R . .
H11F H -0.1155 0.1432 0.1216 0.062 Uiso 1 1 calc R . .
C12H C -0.0138(5) 0.0890(2) 0.12447(10) 0.0432(17) Uani 1 1 d . . .
H12E H 0.0582 0.0850 0.1294 0.052 Uiso 1 1 calc R . .
H12F H -0.0576 0.0702 0.1347 0.052 Uiso 1 1 calc R . .
C13H C -0.0895(4) -0.13947(19) 0.10831(10) 0.0356(15) Uani 1 1 d . . .
H13E H -0.1233 -0.1336 0.1232 0.043 Uiso 1 1 calc R . .
H13F H -0.0231 -0.1546 0.1114 0.043 Uiso 1 1 calc R . .
C14H C -0.1561(5) -0.1721(2) 0.09432(11) 0.0409(16) Uani 1 1 d . . .
H14E H -0.1158 -0.1837 0.0812 0.049 Uiso 1 1 calc R . .
H14F H -0.2152 -0.1547 0.0881 0.049 Uiso 1 1 calc R . .
C15H C -0.1960(5) -0.2134(2) 0.10823(12) 0.0447(17) Uani 1 1 d . . .
H15E H -0.1369 -0.2313 0.1140 0.054 Uiso 1 1 calc R . .
H15F H -0.2343 -0.2018 0.1217 0.054 Uiso 1 1 calc R . .
C16H C -0.2649(5) -0.2450(2) 0.09463(12) 0.0504(18) Uani 1 1 d . . .
H16E H -0.2242 -0.2596 0.0823 0.060 Uiso 1 1 calc R . .
H16F H -0.3193 -0.2264 0.0873 0.060 Uiso 1 1 calc R . .
C17H C -0.3144(5) -0.2824(2) 0.10909(13) 0.056(2) Uani 1 1 d . . .
H17E H -0.2601 -0.3017 0.1160 0.067 Uiso 1 1 calc R . .
H17F H -0.3531 -0.2678 0.1217 0.067 Uiso 1 1 calc R . .
C18H C -0.3860(6) -0.3128(3) 0.09557(14) 0.067(2) Uani 1 1 d . . .
H18G H -0.4143 -0.3367 0.1056 0.101 Uiso 1 1 calc R . .
H18H H -0.3483 -0.3274 0.0830 0.101 Uiso 1 1 calc R . .
H18I H -0.4419 -0.2942 0.0893 0.101 Uiso 1 1 calc R . .
C19H C 0.1214(4) -0.0735(2) 0.09647(10) 0.0361(15) Uani 1 1 d . . .
H19G H 0.1207 -0.0664 0.0801 0.054 Uiso 1 1 calc R . .
H19H H 0.1399 -0.1059 0.0987 0.054 Uiso 1 1 calc R . .
H19I H 0.1717 -0.0538 0.1042 0.054 Uiso 1 1 calc R . .
C1I C 0.9208(5) -0.0728(2) -0.30695(10) 0.0402(16) Uani 1 1 d . . .
O1I O 1.0108(3) -0.07538(14) -0.30099(7) 0.0462(11) Uani 1 1 d . . .
N1I N 0.8700(3) -0.03419(17) -0.31182(8) 0.0331(12) Uani 1 1 d . . .
H1IA H 0.8979 -0.0068 -0.3101 0.040 Uiso 1 1 calc R . .
O2I O 0.7653(3) -0.02675(15) -0.36363(7) 0.0413(11) Uani 1 1 d . . .
C2I C 0.7670(4) -0.0398(2) -0.32004(10) 0.0345(15) Uani 1 1 d . . .
C3I C 0.7625(4) -0.0477(3) -0.34631(11) 0.0421(17) Uani 1 1 d . . .
O3I O 0.7534(3) -0.09543(16) -0.34469(7) 0.0453(11) Uani 1 1 d . . .
O4I O 0.6717(3) -0.02407(16) -0.28604(7) 0.0455(11) Uani 1 1 d . . .
H4IA H 0.7282 -0.0267 -0.2793 0.068 Uiso 1 1 calc R . .
C4I C 0.7524(5) -0.0941(2) -0.31923(10) 0.0442(17) Uani 1 1 d . . .
C5I C 0.8501(5) -0.1141(2) -0.30969(11) 0.0440(17) Uani 1 1 d . . .
H5IA H 0.8345 -0.1260 -0.2940 0.053 Uiso 1 1 calc R . .
C6I C 0.6881(4) -0.0084(2) -0.30861(10) 0.0352(15) Uani 1 1 d . . .
H6IA H 0.6222 -0.0111 -0.3172 0.042 Uiso 1 1 calc R . .
C7I C 0.7209(4) 0.0426(2) -0.30874(10) 0.0382(16) Uani 1 1 d . . .
H7IA H 0.7806 0.0462 -0.2982 0.046 Uiso 1 1 calc R . .
C8I C 0.6323(5) 0.0704(3) -0.29935(10) 0.0436(17) Uani 1 1 d . . .
H8IA H 0.5889 0.0564 -0.2883 0.052 Uiso 1 1 calc R . .
C9I C 0.6116(5) 0.1136(3) -0.30568(11) 0.0489(18) Uani 1 1 d . . .
H9IA H 0.5560 0.1291 -0.2986 0.059 Uiso 1 1 calc R . .
C10I C 0.6719(5) 0.1386(3) -0.32331(12) 0.055(2) Uani 1 1 d . . .
H10M H 0.6906 0.1693 -0.3173 0.066 Uiso 1 1 calc R . .
H10N H 0.6286 0.1432 -0.3370 0.066 Uiso 1 1 calc R . .
C11I C 0.7685(5) 0.1133(2) -0.33020(12) 0.0516(19) Uani 1 1 d . . .
H11L H 0.8223 0.1190 -0.3186 0.062 Uiso 1 1 calc R . .
H11M H 0.7930 0.1255 -0.3450 0.062 Uiso 1 1 calc R . .
C12I C 0.7512(5) 0.0615(2) -0.33237(10) 0.0420(17) Uani 1 1 d . . .
H12L H 0.8146 0.0463 -0.3378 0.050 Uiso 1 1 calc R . .
H12M H 0.6961 0.0553 -0.3436 0.050 Uiso 1 1 calc R . .
C13I C 0.9028(6) -0.1527(2) -0.32281(12) 0.055(2) Uani 1 1 d . E .
H13L H 0.9086 -0.1433 -0.3390 0.066 Uiso 1 1 calc R . .
H13M H 0.9732 -0.1561 -0.3168 0.066 Uiso 1 1 calc R . .
C14I C 0.8509(6) -0.1989(2) -0.32186(16) 0.085(3) Uani 1 1 d D . .
H14M H 0.7785 -0.1952 -0.3265 0.102 Uiso 0.773(10) 1 calc PR E 1
H14N H 0.8519 -0.2102 -0.3059 0.102 Uiso 0.773(10) 1 calc PR E 1
H16Y H 0.7858 -0.1959 -0.3293 0.102 Uiso 0.227(10) 1 d PR E 2
H16Z H 0.8374 -0.2056 -0.3061 0.102 Uiso 0.227(10) 1 d PR E 2
C15I C 0.9021(7) -0.2350(4) -0.33746(19) 0.115(6) Uani 0.773(10) 1 d PD E 1
H15M H 0.8609 -0.2636 -0.3373 0.137 Uiso 0.773(10) 1 calc PR E 1
H15N H 0.9033 -0.2233 -0.3534 0.137 Uiso 0.773(10) 1 calc PR E 1
C16I C 1.0123(7) -0.2462(3) -0.32987(19) 0.102(5) Uani 0.773(10) 1 d PD E 1
H16M H 1.0123 -0.2540 -0.3134 0.123 Uiso 0.773(10) 1 calc PR E 1
H16N H 1.0558 -0.2187 -0.3320 0.123 Uiso 0.773(10) 1 calc PR E 1
C17I C 1.0580(12) -0.2868(3) -0.3435(2) 0.123(6) Uani 0.773(10) 1 d PD E 1
H17L H 1.1070 -0.3028 -0.3333 0.148 Uiso 0.773(10) 1 calc PR E 1
H17M H 1.0016 -0.3087 -0.3466 0.148 Uiso 0.773(10) 1 calc PR E 1
C18I C 1.1130(15) -0.2777(7) -0.3663(2) 0.188(10) Uani 0.773(10) 1 d PD E 1
H18S H 1.0636 -0.2795 -0.3788 0.282 Uiso 0.773(10) 1 calc PR E 1
H18T H 1.1666 -0.3009 -0.3685 0.282 Uiso 0.773(10) 1 calc PR E 1
H18U H 1.1439 -0.2470 -0.3660 0.282 Uiso 0.773(10) 1 calc PR E 1
C15' C 0.9177(12) -0.2388(7) -0.3308(7) 0.080 Uiso 0.227(10) 1 d PD E 2
H85M H 0.8711 -0.2574 -0.3404 0.096 Uiso 0.227(10) 1 calc PR E 2
H85N H 0.9321 -0.2578 -0.3171 0.096 Uiso 0.227(10) 1 calc PR E 2
C16' C 1.020(2) -0.2375(7) -0.3440(6) 0.080 Uiso 0.227(10) 1 d PD E 2
H86M H 1.0709 -0.2386 -0.3316 0.096 Uiso 0.227(10) 1 d PR E 2
H86N H 1.0270 -0.2072 -0.3516 0.096 Uiso 0.227(10) 1 d PR E 2
C17' C 1.0374(12) -0.2777(11) -0.3608(6) 0.080 Uiso 0.227(10) 1 d PD E 2
H87L H 0.9946 -0.3057 -0.3594 0.096 Uiso 0.227(10) 1 d PR E 2
H87M H 1.0356 -0.2661 -0.3767 0.096 Uiso 0.227(10) 1 d PR E 2
C18' C 1.1472(19) -0.2849(15) -0.3519(8) 0.080 Uiso 0.227(10) 1 d PD E 2
H88S H 1.1739 -0.3142 -0.3577 0.120 Uiso 0.227(10) 1 calc PR E 2
H88T H 1.1467 -0.2855 -0.3351 0.120 Uiso 0.227(10) 1 calc PR E 2
H88U H 1.1908 -0.2596 -0.3572 0.120 Uiso 0.227(10) 1 calc PR E 2
C19I C 0.6517(5) -0.1132(3) -0.31087(12) 0.060(2) Uani 1 1 d . . .
H19S H 0.6438 -0.1449 -0.3163 0.090 Uiso 1 1 calc R . .
H19T H 0.5954 -0.0943 -0.3168 0.090 Uiso 1 1 calc R . .
H19U H 0.6504 -0.1127 -0.2941 0.090 Uiso 1 1 calc R . .
N1J N -0.3412(3) 0.02723(19) 0.02364(8) 0.0385(13) Uani 1 1 d . . .
H1JA H -0.3699 0.0006 0.0268 0.046 Uiso 1 1 calc R . .
O1J O -0.4796(3) 0.07219(15) 0.03290(7) 0.0449(11) Uani 1 1 d . . .
C1J C -0.3881(5) 0.0687(2) 0.02712(9) 0.0396(17) Uani 1 1 d . . .
C2J C -0.2381(4) 0.0320(2) 0.01403(10) 0.0357(15) Uani 1 1 d . . .
O2J O -0.2453(3) 0.01289(18) -0.02865(7) 0.0530(13) Uani 1 1 d . . .
O3J O -0.2331(3) 0.08308(17) -0.01202(7) 0.0492(12) Uani 1 1 d . . .
C3J C -0.2393(4) 0.0359(3) -0.01192(11) 0.0416(17) Uani 1 1 d . . .
O4J O -0.1432(3) 0.01854(15) 0.04862(6) 0.0398(11) Uani 1 1 d . . .
H4JA H -0.1959 0.0157 0.0567 0.060 Uiso 1 1 calc R . .
C4J C -0.2216(5) 0.0844(2) 0.01331(11) 0.0448(17) Uani 1 1 d . . .
C5J C -0.3129(5) 0.1080(2) 0.02413(11) 0.0417(17) Uani 1 1 d . . .
H5JA H -0.2920 0.1187 0.0397 0.050 Uiso 1 1 calc R . .
C6J C -0.1634(4) 0.0008(2) 0.02603(9) 0.0320(15) Uani 1 1 d . . .
H6JA H -0.0975 0.0027 0.0174 0.038 Uiso 1 1 calc R . .
C7J C -0.1918(4) -0.0493(2) 0.02714(10) 0.0382(16) Uani 1 1 d . . .
H7JA H -0.2487 -0.0522 0.0385 0.046 Uiso 1 1 calc R . .
C8J C -0.1047(5) -0.0774(2) 0.03589(10) 0.0418(16) Uani 1 1 d . . .
H8JA H -0.0600 -0.0633 0.0466 0.050 Uiso 1 1 calc R . .
C9J C -0.0847(5) -0.1207(2) 0.02987(11) 0.0459(18) Uani 1 1 d . . .
H9JA H -0.0276 -0.1356 0.0367 0.055 Uiso 1 1 calc R . .
C10J C -0.1477(5) -0.1472(3) 0.01283(13) 0.059(2) Uani 1 1 d . . .
H10S H -0.1642 -0.1780 0.0192 0.071 Uiso 1 1 calc R . .
H10T H -0.1077 -0.1517 -0.0014 0.071 Uiso 1 1 calc R . .
C11J C -0.2467(5) -0.1218(2) 0.00725(12) 0.0522(19) Uani 1 1 d . . .
H11R H -0.2758 -0.1344 -0.0071 0.063 Uiso 1 1 calc R . .
H11S H -0.2969 -0.1272 0.0197 0.063 Uiso 1 1 calc R . .
C12J C -0.2298(5) -0.0709(2) 0.00455(11) 0.0438(17) Uani 1 1 d . . .
H12R H -0.2947 -0.0560 -0.0001 0.053 Uiso 1 1 calc R . .
H12S H -0.1787 -0.0654 -0.0076 0.053 Uiso 1 1 calc R . .
C13J C -0.3566(6) 0.1496(2) 0.01110(12) 0.056(2) Uani 1 1 d . . .
H13T H -0.2991 0.1662 0.0037 0.067 Uiso 1 1 calc R . .
H13U H -0.4018 0.1381 -0.0012 0.067 Uiso 1 1 calc R . .
C14J C -0.4147(7) 0.1827(3) 0.02503(13) 0.073(2) Uani 1 1 d . . .
H14U H -0.3700 0.1937 0.0376 0.088 Uiso 1 1 calc R . .
H14V H -0.4732 0.1664 0.0321 0.088 Uiso 1 1 calc R . .
C15J C -0.4562(7) 0.2248(3) 0.01196(14) 0.073(2) Uani 1 1 d . . .
H15V H -0.4834 0.2471 0.0233 0.087 Uiso 1 1 calc R . .
H15W H -0.3983 0.2399 0.0040 0.087 Uiso 1 1 calc R . .
C16J C -0.5357(8) 0.2154(3) -0.00473(13) 0.081(3) Uani 1 1 d . . .
H16V H -0.5925 0.1988 0.0028 0.097 Uiso 1 1 calc R . .
H16W H -0.5077 0.1952 -0.0168 0.097 Uiso 1 1 calc R . .
C17J C -0.5760(7) 0.2583(3) -0.01536(18) 0.093(3) Uani 1 1 d . . .
H17V H -0.6051 0.2781 -0.0032 0.112 Uiso 1 1 calc R . .
H17W H -0.5183 0.2753 -0.0224 0.112 Uiso 1 1 calc R . .
C18J C -0.6551(9) 0.2507(4) -0.03292(19) 0.126(4) Uani 1 1 d . . .
H1GR H -0.6759 0.2803 -0.0394 0.189 Uiso 1 1 calc R . .
H1GS H -0.7146 0.2356 -0.0259 0.189 Uiso 1 1 calc R . .
H1GT H -0.6274 0.2310 -0.0451 0.189 Uiso 1 1 calc R . .
C19J C -0.1182(5) 0.1044(2) 0.01908(12) 0.0547(19) Uani 1 1 d . . .
H1DI H -0.1148 0.1364 0.0138 0.082 Uiso 1 1 calc R . .
H1DJ H -0.0645 0.0863 0.0115 0.082 Uiso 1 1 calc R . .
H1DK H -0.1079 0.1035 0.0357 0.082 Uiso 1 1 calc R . .
N1K N 0.1231(3) 0.00909(17) -0.31173(7) 0.0323(12) Uani 1 1 d . . .
H1KA H 0.0953 -0.0185 -0.3113 0.039 Uiso 1 1 calc R . .
O1K O -0.0230(3) 0.04904(14) -0.30206(7) 0.0404(11) Uani 1 1 d . . .
C1K C 0.0686(4) 0.0476(2) -0.30616(10) 0.0336(15) Uani 1 1 d . . .
O2K O 0.2461(3) 0.00554(15) -0.36233(7) 0.0447(11) Uani 1 1 d . . .
C2K C 0.2283(4) 0.0157(2) -0.31834(10) 0.0329(15) Uani 1 1 d . . .
O3K O 0.2375(3) 0.07229(15) -0.34181(7) 0.0426(11) Uani 1 1 d . . .
C3K C 0.2373(4) 0.0254(2) -0.34456(11) 0.0336(15) Uani 1 1 d . . .
C4K C 0.2409(4) 0.0686(2) -0.31598(10) 0.0388(16) Uani 1 1 d . . .
O4K O 0.3106(3) -0.00591(17) -0.28357(7) 0.0500(12) Uani 1 1 d . . .
H4KA H 0.3722 -0.0067 -0.2795 0.075 Uiso 1 1 calc R . .
C5K C 0.1432(4) 0.0885(2) -0.30576(11) 0.0375(16) Uani 1 1 d . . .
H5KA H 0.1574 0.0961 -0.2894 0.045 Uiso 1 1 calc R . .
C6K C 0.3029(4) -0.0180(2) -0.30796(10) 0.0383(16) Uani 1 1 d . . .
H6KA H 0.3713 -0.0144 -0.3154 0.046 Uiso 1 1 calc R . .
C7K C 0.2677(5) -0.0684(2) -0.30994(11) 0.0403(16) Uani 1 1 d . . .
H7KA H 0.2061 -0.0716 -0.2999 0.048 Uiso 1 1 calc R . .
C8K C 0.3464(6) -0.1002(3) -0.30077(14) 0.064(2) Uani 1 1 d . . .
H8KA H 0.3832 -0.0904 -0.2876 0.077 Uiso 1 1 calc R . .
C9K C 0.3692(6) -0.1395(3) -0.30891(15) 0.066(2) Uani 1 1 d . . .
H9KA H 0.4220 -0.1568 -0.3018 0.080 Uiso 1 1 calc R . .
C10K C 0.3162(7) -0.1598(3) -0.32933(15) 0.082(3) Uani 1 1 d . . .
H10W H 0.3004 -0.1926 -0.3263 0.098 Uiso 1 1 calc R . .
H10X H 0.3622 -0.1583 -0.3428 0.098 Uiso 1 1 calc R . .
C11K C 0.2186(6) -0.1343(2) -0.33453(13) 0.060(2) Uani 1 1 d . . .
H11V H 0.1655 -0.1430 -0.3232 0.072 Uiso 1 1 calc R . .
H11W H 0.1938 -0.1432 -0.3499 0.072 Uiso 1 1 calc R . .
C12K C 0.2353(5) -0.0828(2) -0.33374(12) 0.0472(18) Uani 1 1 d . . .
H12V H 0.1711 -0.0668 -0.3380 0.057 Uiso 1 1 calc R . .
H12W H 0.2888 -0.0741 -0.3449 0.057 Uiso 1 1 calc R . .
C13K C 0.1022(5) 0.1323(2) -0.31739(12) 0.0485(18) Uani 1 1 d . . .
H13V H 0.1604 0.1526 -0.3214 0.058 Uiso 1 1 calc R . .
H13W H 0.0666 0.1238 -0.3317 0.058 Uiso 1 1 calc R . .
C14K C 0.0289(5) 0.1583(2) -0.30209(11) 0.0492(18) Uani 1 1 d . . .
H14W H 0.0642 0.1665 -0.2877 0.059 Uiso 1 1 calc R . .
H14X H -0.0297 0.1382 -0.2982 0.059 Uiso 1 1 calc R . .
C15K C -0.0114(6) 0.2029(2) -0.31372(12) 0.0533(19) Uani 1 1 d . . .
H15T H 0.0475 0.2234 -0.3168 0.064 Uiso 1 1 calc R . .
H15U H -0.0420 0.1945 -0.3286 0.064 Uiso 1 1 calc R . .
C16K C -0.0897(5) 0.2294(2) -0.30009(12) 0.0528(19) Uani 1 1 d . . .
H16T H -0.0597 0.2377 -0.2851 0.063 Uiso 1 1 calc R . .
H16U H -0.1494 0.2093 -0.2972 0.063 Uiso 1 1 calc R . .
C17K C -0.1263(6) 0.2730(2) -0.31185(13) 0.062(2) Uani 1 1 d . . .
H17T H -0.0663 0.2930 -0.3149 0.074 Uiso 1 1 calc R . .
H17U H -0.1567 0.2647 -0.3268 0.074 Uiso 1 1 calc R . .
C18K C -0.2037(6) 0.3000(3) -0.29832(14) 0.077(3) Uani 1 1 d . . .
H1CF H -0.2247 0.3272 -0.3071 0.115 Uiso 1 1 calc R . .
H1CG H -0.1733 0.3098 -0.2838 0.115 Uiso 1 1 calc R . .
H1CH H -0.2636 0.2807 -0.2953 0.115 Uiso 1 1 calc R . .
C19K C 0.3401(4) 0.0885(2) -0.30779(12) 0.0509(19) Uani 1 1 d . . .
H1FO H 0.3413 0.1216 -0.3108 0.076 Uiso 1 1 calc R . .
H1FP H 0.3970 0.0736 -0.3159 0.076 Uiso 1 1 calc R . .
H1FQ H 0.3471 0.0831 -0.2913 0.076 Uiso 1 1 calc R . .

loop_
_atom_site_aniso_label
_atom_site_aniso_U_11
_atom_site_aniso_U_22
_atom_site_aniso_U_33
_atom_site_aniso_U_23
_atom_site_aniso_U_13
_atom_site_aniso_U_12
O1 0.032(2) 0.066(3) 0.045(3) -0.001(2) -0.003(2) 0.008(2)
N1 0.042(3) 0.047(3) 0.032(3) -0.006(3) 0.003(2) -0.002(3)
C1 0.030(4) 0.061(4) 0.025(4) 0.006(3) 0.002(3) 0.004(3)
O2 0.054(3) 0.083(3) 0.020(3) -0.003(2) -0.001(2) -0.012(3)
C2 0.045(4) 0.050(4) 0.025(4) 0.000(3) -0.010(3) 0.008(3)
O3 0.044(2) 0.063(3) 0.030(3) 0.004(2) -0.014(2) 0.001(2)
C3 0.039(4) 0.058(5) 0.038(5) 0.002(4) -0.009(3) -0.001(3)
C4 0.041(4) 0.068(5) 0.019(4) -0.004(3) -0.019(3) 0.001(3)
O4 0.074(3) 0.088(4) 0.026(3) 0.017(2) 0.008(2) 0.021(3)
C5 0.042(4) 0.053(4) 0.028(4) 0.002(3) -0.006(3) 0.007(3)
C6 0.042(4) 0.073(5) 0.015(4) 0.002(3) -0.002(3) -0.006(3)
C7 0.051(4) 0.051(4) 0.041(4) 0.007(3) -0.007(3) -0.004(3)
C8 0.057(4) 0.078(6) 0.051(5) 0.019(4) -0.009(4) -0.016(4)
C9 0.084(6) 0.080(6) 0.055(6) 0.015(5) -0.009(5) -0.027(5)
C10 0.098(7) 0.063(5) 0.097(7) 0.003(5) -0.036(6) 0.002(5)
C11 0.103(7) 0.055(5) 0.074(6) -0.016(4) -0.015(5) 0.008(5)
C12 0.071(5) 0.065(5) 0.029(4) -0.013(3) -0.006(4) 0.003(4)
C13 0.046(4) 0.061(4) 0.031(4) 0.000(3) -0.014(3) 0.006(3)
C14 0.050(4) 0.061(4) 0.038(4) -0.006(4) -0.001(3) 0.010(4)
C15 0.052(4) 0.060(5) 0.062(5) 0.003(4) 0.002(4) 0.006(4)
C16 0.065(5) 0.050(4) 0.075(6) 0.009(4) -0.002(4) 0.002(4)
C17 0.056(5) 0.072(6) 0.109(7) 0.017(5) 0.008(5) 0.001(4)
C18 0.065(6) 0.085(6) 0.149(10) 0.015(6) 0.014(6) -0.012(5)
C19 0.042(4) 0.061(4) 0.052(5) -0.003(4) -0.014(3) 0.013(3)
O1A 0.044(3) 0.058(3) 0.051(3) 0.005(2) -0.003(2) -0.006(2)
N1A 0.048(3) 0.052(3) 0.026(3) 0.004(3) -0.006(2) 0.001(3)
C1A 0.046(4) 0.044(4) 0.025(4) -0.008(3) -0.002(3) 0.001(3)
O2A 0.053(3) 0.126(4) 0.023(3) 0.015(3) 0.003(2) -0.007(3)
C2A 0.038(4) 0.069(5) 0.019(4) 0.015(3) -0.008(3) -0.003(3)
O3A 0.069(3) 0.104(4) 0.025(3) -0.001(3) -0.003(2) 0.019(3)
C3A 0.042(4) 0.117(7) 0.016(4) -0.006(4) -0.006(3) -0.008(4)
O4A 0.043(2) 0.102(4) 0.018(2) 0.004(2) -0.002(2) -0.003(3)
C4A 0.058(4) 0.094(6) 0.023(4) -0.005(4) -0.003(3) 0.026(4)
C5A 0.053(4) 0.063(4) 0.034(4) 0.000(3) -0.008(3) 0.017(4)
C6A 0.028(3) 0.119(7) 0.029(4) 0.024(4) 0.000(3) -0.004(4)
C7A 0.076(5) 0.075(5) 0.050(5) 0.008(4) -0.028(4) -0.029(5)
C8A 0.136(8) 0.071(6) 0.055(6) 0.002(4) -0.049(5) -0.026(6)
C9A 0.096(7) 0.101(7) 0.065(6) 0.024(5) -0.014(5) -0.043(6)
C10A 0.066(5) 0.084(6) 0.059(6) -0.003(4) -0.001(4) -0.011(5)
C11A 0.106(7) 0.098(6) 0.026(5) -0.011(4) -0.013(4) -0.033(5)
C12A 0.100(7) 0.110(7) 0.043(5) 0.017(5) -0.015(5) -0.035(6)
C13A 0.152(9) 0.059(5) 0.060(6) -0.018(5) -0.013(6) 0.033(6)
C14A 0.075(8) 0.077(8) 0.103(10) -0.020(7) 0.005(7) -0.030(7)
C15A 0.237(14) 0.113(9) 0.107(9) 0.004(7) -0.003(9) -0.110(10)
C16A 0.108(7) 0.069(6) 0.079(7) 0.005(5) -0.006(6) 0.017(5)
C17A 0.121(8) 0.050(5) 0.106(8) -0.017(5) 0.027(6) -0.011(5)
C18A 0.118(8) 0.090(7) 0.086(7) 0.016(5) -0.019(6) -0.029(6)
C19A 0.059(5) 0.126(7) 0.048(5) -0.004(5) -0.012(4) 0.035(5)
N1B 0.028(3) 0.041(3) 0.029(3) -0.006(2) 0.000(2) 0.003(2)
O1B 0.034(2) 0.058(3) 0.045(3) 0.002(2) 0.007(2) -0.007(2)
C1B 0.045(4) 0.051(4) 0.018(4) -0.001(3) -0.004(3) -0.003(3)
C2B 0.024(3) 0.052(4) 0.011(3) -0.001(3) 0.006(2) -0.009(3)
O2B 0.028(2) 0.087(3) 0.021(3) -0.001(2) 0.0013(19) -0.005(2)
O3B 0.059(3) 0.060(3) 0.025(3) -0.012(2) -0.001(2) 0.004(2)
C3B 0.019(3) 0.069(5) 0.023(4) -0.006(3) 0.003(3) -0.005(3)
O4B 0.039(2) 0.062(3) 0.014(2) 0.005(2) -0.0072(18) -0.006(2)
C4B 0.038(4) 0.060(4) 0.020(4) -0.005(3) 0.002(3) 0.004(3)
C5B 0.045(4) 0.054(4) 0.023(4) 0.004(3) -0.003(3) 0.003(3)
C6B 0.035(3) 0.056(4) 0.012(3) 0.004(3) 0.003(3) -0.011(3)
C7B 0.031(3) 0.049(4) 0.028(4) -0.005(3) 0.013(3) -0.007(3)
C8B 0.051(4) 0.058(5) 0.032(4) -0.002(3) 0.001(3) -0.004(4)
C9B 0.045(4) 0.067(5) 0.044(5) -0.005(4) 0.000(3) -0.010(4)
C10B 0.048(4) 0.060(4) 0.056(5) 0.005(4) 0.005(4) -0.004(4)
C11B 0.039(4) 0.064(5) 0.047(5) 0.010(4) -0.001(3) 0.003(3)
C12B 0.038(4) 0.057(4) 0.032(4) 0.009(3) -0.002(3) 0.006(3)
C13B 0.055(4) 0.055(4) 0.052(5) -0.010(4) -0.003(4) -0.002(4)
C14B 0.050(4) 0.062(5) 0.071(6) 0.003(4) 0.006(4) -0.004(4)
C15B 0.073(6) 0.052(5) 0.113(8) -0.029(5) 0.001(5) -0.016(4)
C16B 0.089(7) 0.052(5) 0.153(10) -0.004(6) 0.025(7) 0.001(5)
C17B 0.078(6) 0.058(5) 0.161(10) -0.010(6) 0.041(6) -0.013(5)
C18B 0.105(8) 0.088(7) 0.177(12) 0.026(7) -0.011(8) -0.021(6)
C19B 0.037(4) 0.061(4) 0.042(4) -0.006(3) -0.001(3) 0.009(3)
N1C 0.033(3) 0.039(3) 0.028(3) 0.001(2) -0.005(2) 0.003(2)
O1C 0.032(2) 0.057(3) 0.051(3) 0.010(2) -0.001(2) 0.000(2)
C1C 0.036(4) 0.061(4) 0.010(3) -0.003(3) 0.008(3) 0.003(3)
C2C 0.033(3) 0.050(4) 0.012(3) 0.009(3) -0.001(3) 0.000(3)
O2C 0.046(3) 0.085(3) 0.023(3) 0.013(2) 0.007(2) 0.004(2)
O3C 0.049(3) 0.064(3) 0.027(3) -0.006(2) -0.007(2) 0.003(2)
C3C 0.027(3) 0.062(5) 0.039(5) 0.004(4) 0.005(3) 0.002(3)
C4C 0.045(4) 0.053(4) 0.020(4) 0.000(3) 0.002(3) -0.002(3)
O4C 0.028(2) 0.068(3) 0.018(2) 0.006(2) -0.0009(17) 0.007(2)
C5C 0.038(3) 0.050(4) 0.020(4) 0.003(3) 0.000(3) 0.003(3)
C6C 0.043(4) 0.068(4) 0.008(3) 0.002(3) 0.003(3) 0.016(3)
C7C 0.075(5) 0.056(5) 0.053(5) 0.024(4) 0.016(4) 0.030(4)
C8C 0.067(5) 0.092(6) 0.036(5) 0.010(4) 0.005(4) 0.014(5)
C9C 0.070(5) 0.055(5) 0.076(6) -0.003(4) 0.011(5) 0.018(4)
C10C 0.091(11) 0.069(10) 0.021(8) 0.001(7) -0.025(7) -0.003(9)
C11C 0.050(8) 0.097(11) 0.049(9) -0.010(8) -0.025(7) 0.055(8)
C12C 0.037(8) 0.069(9) 0.039(9) 0.004(7) -0.004(6) 0.018(7)
C13C 0.046(4) 0.051(4) 0.045(4) -0.006(3) 0.000(3) 0.000(3)
C14C 0.051(4) 0.057(4) 0.038(4) 0.009(3) 0.004(3) 0.011(3)
C15C 0.074(5) 0.055(4) 0.051(5) 0.003(4) 0.009(4) 0.013(4)
C16C 0.056(4) 0.050(4) 0.068(5) 0.005(4) 0.008(4) 0.008(4)
C17C 0.078(5) 0.061(5) 0.046(5) 0.000(4) 0.012(4) 0.010(4)
C18C 0.066(5) 0.064(5) 0.059(5) 0.003(4) 0.018(4) -0.003(4)
C19C 0.031(3) 0.072(5) 0.049(5) 0.007(4) -0.005(3) -0.009(3)
C1D 0.043(4) 0.059(4) 0.015(3) 0.009(3) -0.010(3) -0.004(3)
O1D 0.037(2) 0.055(3) 0.039(3) 0.003(2) 0.004(2) -0.004(2)
N1D 0.028(3) 0.048(3) 0.035(3) 0.003(2) 0.003(2) -0.003(2)
C2D 0.035(3) 0.054(4) 0.033(4) 0.006(3) -0.003(3) 0.002(3)
O2D 0.049(3) 0.072(3) 0.019(3) -0.005(2) 0.000(2) 0.002(2)
C3D 0.041(4) 0.051(5) 0.035(5) 0.009(4) 0.000(3) -0.004(3)
O3D 0.050(3) 0.069(3) 0.028(3) 0.007(2) -0.001(2) -0.006(2)
O4D 0.060(3) 0.070(3) 0.026(3) 0.000(2) 0.001(2) -0.006(3)
C4D 0.041(4) 0.067(5) 0.029(4) 0.005(3) -0.008(3) -0.010(3)
C5D 0.026(3) 0.054(4) 0.039(4) -0.006(3) 0.006(3) -0.002(3)
C6D 0.035(3) 0.058(4) 0.008(3) -0.001(3) -0.001(3) -0.004(3)
C7D 0.027(3) 0.060(4) 0.037(4) 0.001(3) -0.006(3) -0.006(3)
C8D 0.038(4) 0.074(5) 0.050(5) 0.013(4) 0.001(3) 0.005(4)
C9D 0.051(4) 0.071(5) 0.051(5) -0.003(4) 0.007(4) 0.005(4)
C10D 0.053(5) 0.083(6) 0.068(6) -0.007(5) -0.001(4) 0.005(4)
C11D 0.047(4) 0.072(5) 0.073(6) -0.015(4) 0.001(4) -0.015(4)
C12D 0.050(4) 0.072(5) 0.039(4) -0.006(4) -0.003(3) 0.006(4)
C13D 0.048(4) 0.061(5) 0.099(7) 0.001(5) 0.008(4) 0.003(4)
C14D 0.095(9) 0.104(9) 0.131(10) 0.011(8) 0.009(8) 0.026(8)
C15D 0.124(10) 0.101(9) 0.104(10) 0.008(8) -0.007(8) -0.006(8)
C16D 0.187(14) 0.208(14) 0.199(14) 0.016(9) 0.013(9) 0.005(9)
C17D 0.176(12) 0.074(7) 0.176(12) 0.042(7) -0.070(10) -0.017(8)
C18D 0.134(9) 0.104(8) 0.123(9) 0.016(7) 0.003(8) 0.062(7)
C19D 0.035(4) 0.062(4) 0.055(5) 0.005(4) 0.007(3) -0.008(3)
N1E 0.033(3) 0.043(3) 0.026(3) -0.004(2) 0.001(2) -0.006(2)
O1E 0.031(2) 0.048(2) 0.030(2) -0.0028(19) -0.0036(19) 0.002(2)
C1E 0.032(4) 0.055(4) 0.009(3) 0.001(3) 0.005(3) -0.005(3)
C2E 0.030(3) 0.050(4) 0.021(4) -0.011(3) 0.001(3) -0.002(3)
O2E 0.041(2) 0.074(3) 0.015(2) -0.004(2) -0.0013(19) -0.005(2)
O3E 0.034(2) 0.064(3) 0.021(2) 0.005(2) -0.0066(18) -0.001(2)
C3E 0.040(4) 0.052(4) 0.015(4) -0.003(3) 0.001(3) 0.002(3)
O4E 0.042(2) 0.066(3) 0.022(2) -0.006(2) 0.0039(19) -0.002(2)
C4E 0.028(3) 0.060(4) 0.017(4) -0.002(3) -0.003(3) 0.003(3)
C5E 0.042(4) 0.039(4) 0.020(3) -0.003(3) 0.007(3) -0.005(3)
C6E 0.035(3) 0.066(4) 0.016(4) -0.013(3) 0.000(3) -0.015(3)
C7E 0.045(4) 0.057(4) 0.033(4) -0.010(3) 0.008(3) -0.008(3)
C8E 0.082(5) 0.069(5) 0.045(5) -0.003(4) 0.022(4) -0.015(4)
C9E 0.089(6) 0.061(5) 0.060(6) -0.003(4) 0.020(5) -0.016(4)
C10E 0.078(5) 0.057(5) 0.063(6) -0.003(4) 0.002(4) -0.007(4)
C11E 0.088(6) 0.051(4) 0.056(5) -0.017(4) 0.009(4) 0.001(4)
C12E 0.039(4) 0.062(4) 0.031(4) -0.008(3) 0.003(3) -0.008(3)
C13E 0.038(4) 0.052(4) 0.039(4) 0.000(3) 0.002(3) 0.000(3)
C14E 0.027(3) 0.053(4) 0.040(4) 0.001(3) 0.007(3) 0.000(3)
C15E 0.047(4) 0.045(4) 0.049(5) -0.003(3) 0.003(3) -0.005(3)
C16E 0.046(4) 0.046(4) 0.061(5) -0.008(3) 0.020(4) -0.003(3)
C17E 0.083(6) 0.067(5) 0.068(6) -0.012(4) 0.019(5) -0.025(5)
C18E 0.080(6) 0.068(5) 0.086(7) -0.013(5) 0.030(5) -0.023(5)
C19E 0.037(4) 0.065(5) 0.036(4) -0.001(3) 0.004(3) -0.002(3)
O1F 0.032(2) 0.064(3) 0.033(3) 0.005(2) -0.0001(19) 0.013(2)
C1F 0.033(3) 0.059(4) 0.008(3) 0.002(3) 0.012(3) -0.001(3)
N1F 0.034(3) 0.055(3) 0.020(3) 0.006(2) 0.006(2) 0.005(3)
O2F 0.037(2) 0.084(3) 0.029(3) 0.003(2) 0.002(2) 0.011(2)
C2F 0.034(3) 0.053(4) 0.017(4) 0.005(3) 0.001(3) 0.010(3)
O3F 0.037(2) 0.074(3) 0.030(3) 0.000(2) -0.0005(19) 0.003(2)
C3F 0.032(3) 0.069(5) 0.034(5) 0.006(4) 0.005(3) 0.014(3)
O4F 0.028(2) 0.082(3) 0.018(2) 0.014(2) 0.0039(17) 0.007(2)
C4F 0.036(3) 0.082(5) 0.010(4) 0.001(3) -0.001(3) 0.013(3)
C5F 0.034(3) 0.061(4) 0.030(4) 0.006(3) -0.006(3) 0.012(3)
C6F 0.030(3) 0.072(5) 0.014(4) 0.001(3) -0.001(3) 0.017(3)
C7F 0.042(4) 0.064(5) 0.030(4) 0.011(3) 0.010(3) 0.011(4)
C8F 0.053(4) 0.085(5) 0.031(4) 0.002(4) 0.011(3) 0.012(4)
C9F 0.044(4) 0.054(4) 0.034(4) -0.004(3) 0.004(3) 0.008(3)
C10F 0.085(5) 0.062(5) 0.038(5) 0.013(4) 0.005(4) 0.023(4)
C11F 0.041(5) 0.041(5) 0.031(5) 0.003(4) -0.003(4) -0.002(4)
C12F 0.073(5) 0.080(6) 0.045(5) 0.013(4) 0.012(4) 0.013(4)
C13F 0.065(4) 0.060(5) 0.027(4) 0.008(3) -0.002(3) 0.002(4)
C14F 0.056(4) 0.072(5) 0.043(5) 0.015(4) 0.008(4) 0.012(4)
C15F 0.094(6) 0.072(5) 0.050(5) 0.013(4) 0.010(5) 0.028(5)
C16F 0.078(5) 0.070(5) 0.061(6) 0.011(4) 0.025(4) 0.014(4)
C17F 0.103(6) 0.069(5) 0.052(5) 0.009(4) 0.005(5) 0.024(5)
C18F 0.079(6) 0.097(7) 0.102(7) 0.009(6) 0.023(6) 0.037(5)
C19F 0.035(4) 0.076(5) 0.034(4) 0.002(3) 0.004(3) 0.000(3)
N1G 0.027(3) 0.053(3) 0.020(3) -0.005(2) -0.003(2) 0.010(2)
O1G 0.022(2) 0.053(3) 0.033(3) -0.005(2) 0.0096(18) -0.0039(19)
C1G 0.031(3) 0.039(4) 0.023(4) -0.003(3) -0.010(3) 0.003(3)
C2G 0.026(3) 0.050(4) 0.023(4) 0.004(3) -0.002(3) 0.003(3)
O2G 0.046(2) 0.074(3) 0.017(2) 0.004(2) -0.002(2) -0.013(2)
O3G 0.049(3) 0.061(3) 0.020(2) -0.001(2) 0.012(2) -0.002(2)
C3G 0.034(3) 0.056(4) 0.023(4) -0.004(3) 0.007(3) 0.001(3)
C4G 0.029(3) 0.056(4) 0.023(4) 0.000(3) 0.011(3) -0.003(3)
O4G 0.044(2) 0.084(3) 0.012(2) -0.002(2) -0.0104(19) 0.009(2)
C5G 0.036(3) 0.051(4) 0.024(4) 0.010(3) 0.005(3) 0.003(3)
C6G 0.027(3) 0.055(4) 0.021(4) 0.002(3) 0.004(3) -0.010(3)
C7G 0.033(3) 0.049(4) 0.025(4) -0.003(3) 0.007(3) -0.009(3)
C8G 0.046(4) 0.072(5) 0.028(4) -0.011(4) 0.001(3) -0.003(4)
C9G 0.058(5) 0.061(5) 0.069(6) -0.012(4) -0.004(4) -0.019(4)
C10G 0.060(5) 0.056(5) 0.088(6) 0.003(4) 0.011(5) -0.014(4)
C11G 0.064(5) 0.059(5) 0.069(6) 0.013(4) -0.006(4) -0.010(4)
C12G 0.029(3) 0.061(4) 0.037(4) -0.006(3) 0.003(3) -0.004(3)
C13G 0.038(3) 0.056(4) 0.024(4) 0.001(3) 0.002(3) 0.007(3)
C14G 0.039(4) 0.045(4) 0.045(4) 0.007(3) 0.004(3) -0.001(3)
C15G 0.041(4) 0.041(4) 0.061(5) -0.003(3) 0.009(3) 0.000(3)
C16G 0.062(5) 0.052(4) 0.065(5) 0.006(4) -0.005(4) -0.003(4)
C17G 0.057(5) 0.058(5) 0.092(7) -0.007(4) -0.009(5) -0.011(4)
C18G 0.117(8) 0.078(6) 0.090(7) -0.002(5) -0.005(6) -0.030(6)
C19G 0.031(3) 0.059(4) 0.042(4) 0.004(3) 0.010(3) 0.012(3)
O1H 0.031(2) 0.041(2) 0.044(3) 0.004(2) 0.001(2) 0.001(2)
N1H 0.024(3) 0.040(3) 0.027(3) -0.004(2) 0.006(2) 0.004(2)
C1H 0.022(3) 0.051(4) 0.026(4) 0.005(3) 0.005(3) -0.002(3)
O2H 0.046(2) 0.066(3) 0.022(3) -0.004(2) 0.004(2) -0.006(2)
C2H 0.021(3) 0.043(4) 0.015(3) -0.004(3) 0.002(2) -0.002(3)
O3H 0.037(2) 0.048(3) 0.017(2) 0.0001(18) 0.0008(18) 0.000(2)
C3H 0.030(3) 0.058(4) 0.018(4) -0.002(3) 0.002(3) -0.005(3)
O4H 0.027(2) 0.049(2) 0.012(2) -0.0011(18) -0.0014(16) -0.0055(19)
C4H 0.036(3) 0.038(3) 0.017(3) -0.002(3) -0.006(3) 0.005(3)
C5H 0.022(3) 0.043(3) 0.021(3) 0.000(3) -0.004(3) -0.004(3)
C6H 0.032(3) 0.051(4) 0.020(4) -0.006(3) -0.002(3) -0.008(3)
C7H 0.047(4) 0.046(4) 0.029(4) 0.000(3) 0.005(3) -0.003(3)
C8H 0.052(4) 0.058(5) 0.028(4) -0.006(3) 0.003(3) 0.000(4)
C9H 0.069(5) 0.050(4) 0.037(4) -0.006(3) 0.012(4) -0.001(4)
C10H 0.067(5) 0.050(4) 0.049(5) 0.001(4) 0.000(4) -0.003(4)
C11H 0.068(5) 0.052(4) 0.034(4) -0.004(3) 0.012(4) -0.001(4)
C12H 0.050(4) 0.041(4) 0.038(4) 0.001(3) 0.005(3) -0.002(3)
C13H 0.036(3) 0.040(4) 0.031(4) 0.002(3) -0.008(3) -0.002(3)
C14H 0.039(4) 0.048(4) 0.036(4) -0.001(3) -0.002(3) -0.007(3)
C15H 0.037(4) 0.042(4) 0.056(5) 0.003(3) -0.002(3) -0.004(3)
C16H 0.036(4) 0.050(4) 0.065(5) -0.001(4) 0.003(3) -0.006(3)
C17H 0.049(4) 0.051(4) 0.067(5) 0.004(4) 0.003(4) -0.005(4)
C18H 0.060(5) 0.064(5) 0.078(6) 0.004(4) 0.009(4) -0.018(4)
C19H 0.023(3) 0.049(4) 0.036(4) 0.000(3) 0.006(3) 0.002(3)
C1I 0.033(4) 0.056(4) 0.031(4) 0.008(3) 0.009(3) 0.003(3)
O1I 0.032(2) 0.052(3) 0.054(3) 0.005(2) 0.001(2) 0.000(2)
N1I 0.022(2) 0.052(3) 0.025(3) 0.002(2) -0.002(2) -0.001(2)
O2I 0.034(2) 0.070(3) 0.020(3) 0.007(2) -0.0022(19) 0.002(2)
C2I 0.017(3) 0.058(4) 0.028(4) 0.002(3) 0.000(3) -0.010(3)
C3I 0.014(3) 0.086(5) 0.026(4) 0.003(4) -0.003(3) -0.003(3)
O3I 0.037(2) 0.070(3) 0.028(3) -0.006(2) -0.004(2) -0.004(2)
O4I 0.035(2) 0.079(3) 0.023(3) 0.004(2) 0.0002(19) 0.000(2)
C4I 0.036(4) 0.071(5) 0.026(4) 0.002(3) -0.009(3) -0.003(3)
C5I 0.041(4) 0.058(4) 0.033(4) 0.012(3) -0.002(3) -0.017(3)
C6I 0.029(3) 0.057(4) 0.020(4) 0.007(3) -0.001(3) 0.001(3)
C7I 0.026(3) 0.060(4) 0.029(4) 0.000(3) -0.005(3) 0.003(3)
C8I 0.037(4) 0.080(5) 0.014(4) -0.002(3) 0.006(3) -0.005(4)
C9I 0.042(4) 0.071(5) 0.033(4) -0.005(4) -0.004(3) -0.004(4)
C10I 0.042(4) 0.079(5) 0.045(5) -0.006(4) -0.011(4) 0.007(4)
C11I 0.038(4) 0.079(5) 0.038(4) 0.009(4) 0.006(3) 0.005(4)
C12I 0.026(3) 0.066(5) 0.033(4) 0.007(3) -0.011(3) -0.004(3)
C13I 0.065(5) 0.052(4) 0.048(5) -0.005(4) -0.003(4) -0.004(4)
C14I 0.073(6) 0.051(5) 0.130(8) -0.011(5) -0.010(6) -0.012(4)
C15I 0.163(14) 0.079(9) 0.101(12) 0.020(8) -0.069(10) -0.015(9)
C16I 0.120(11) 0.098(9) 0.089(10) 0.001(8) 0.045(9) -0.024(8)
C17I 0.192(16) 0.062(8) 0.115(13) -0.014(8) 0.069(11) -0.001(9)
C18I 0.185(18) 0.30(3) 0.082(12) 0.005(14) 0.073(12) 0.101(18)
C19I 0.040(4) 0.093(6) 0.048(5) -0.006(4) 0.006(3) -0.026(4)
N1J 0.031(3) 0.064(4) 0.021(3) -0.007(3) -0.009(2) 0.004(3)
O1J 0.035(2) 0.065(3) 0.034(3) -0.007(2) -0.001(2) 0.006(2)
C1J 0.044(4) 0.067(5) 0.008(3) 0.002(3) -0.009(3) 0.006(4)
C2J 0.023(3) 0.058(4) 0.026(4) 0.003(3) -0.002(3) -0.003(3)
O2J 0.035(2) 0.112(4) 0.012(2) -0.007(3) -0.002(2) 0.006(3)
O3J 0.045(3) 0.077(3) 0.025(3) 0.007(2) -0.001(2) 0.007(2)
C3J 0.024(3) 0.081(5) 0.020(4) 0.008(4) -0.004(3) 0.008(3)
O4J 0.036(2) 0.069(3) 0.015(2) -0.007(2) 0.0053(18) -0.001(2)
C4J 0.036(4) 0.065(5) 0.033(4) 0.009(3) 0.002(3) 0.008(3)
C5J 0.037(3) 0.055(4) 0.033(4) -0.006(3) -0.004(3) -0.003(3)
C6J 0.024(3) 0.059(4) 0.013(3) -0.007(3) 0.004(2) 0.005(3)
C7J 0.028(3) 0.063(4) 0.023(4) -0.005(3) 0.010(3) 0.000(3)
C8J 0.046(4) 0.061(5) 0.018(4) 0.000(3) -0.004(3) -0.001(3)
C9J 0.040(4) 0.058(5) 0.039(4) 0.009(4) -0.002(3) 0.001(3)
C10J 0.058(5) 0.068(5) 0.051(5) -0.007(4) 0.016(4) 0.013(4)
C11J 0.042(4) 0.068(5) 0.046(5) -0.018(4) -0.002(3) -0.001(4)
C12J 0.038(4) 0.059(4) 0.035(4) -0.011(3) -0.006(3) 0.012(3)
C13J 0.067(5) 0.067(5) 0.033(4) 0.000(4) -0.013(4) 0.011(4)
C14J 0.096(6) 0.067(5) 0.056(6) 0.005(4) -0.018(5) 0.010(5)
C15J 0.093(6) 0.060(5) 0.064(6) -0.004(4) -0.002(5) 0.002(5)
C16J 0.127(8) 0.070(5) 0.046(5) 0.006(4) -0.022(5) 0.028(5)
C17J 0.091(7) 0.068(6) 0.121(9) 0.010(6) -0.002(6) 0.019(5)
C18J 0.144(10) 0.125(9) 0.109(9) 0.005(7) -0.024(8) 0.063(8)
C19J 0.049(4) 0.059(5) 0.056(5) 0.012(4) -0.009(4) -0.004(4)
N1K 0.026(3) 0.048(3) 0.023(3) -0.003(2) -0.001(2) -0.004(2)
O1K 0.027(2) 0.063(3) 0.031(3) -0.004(2) -0.0025(19) 0.004(2)
C1K 0.031(4) 0.051(4) 0.018(4) -0.001(3) -0.013(3) 0.004(3)
O2K 0.048(3) 0.068(3) 0.018(3) -0.003(2) 0.000(2) -0.007(2)
C2K 0.020(3) 0.043(4) 0.036(4) -0.002(3) -0.001(3) 0.003(3)
O3K 0.036(2) 0.060(3) 0.032(3) 0.001(2) 0.003(2) -0.001(2)
C3K 0.019(3) 0.051(4) 0.031(4) 0.000(3) -0.002(3) -0.002(3)
C4K 0.024(3) 0.063(4) 0.029(4) -0.004(3) 0.004(3) -0.002(3)
O4K 0.037(2) 0.092(3) 0.021(3) -0.006(2) -0.0056(19) 0.004(3)
C5K 0.034(3) 0.048(4) 0.030(4) -0.003(3) -0.002(3) 0.008(3)
C6K 0.023(3) 0.060(4) 0.033(4) 0.001(3) -0.003(3) 0.005(3)
C7K 0.034(3) 0.044(4) 0.043(4) 0.006(3) 0.001(3) 0.014(3)
C8K 0.058(5) 0.057(5) 0.078(6) 0.014(4) -0.015(4) 0.010(4)
C9K 0.045(4) 0.058(5) 0.097(7) 0.017(5) -0.002(4) 0.012(4)
C10K 0.102(7) 0.058(5) 0.084(7) 0.013(5) 0.031(6) 0.029(5)
C11K 0.071(5) 0.063(5) 0.046(5) -0.005(4) 0.006(4) 0.008(4)
C12K 0.038(4) 0.051(4) 0.053(5) -0.001(3) 0.002(3) 0.001(3)
C13K 0.052(4) 0.040(4) 0.053(5) -0.011(3) -0.001(4) 0.003(3)
C14K 0.042(4) 0.064(4) 0.042(4) -0.015(3) -0.001(3) 0.002(3)
C15K 0.067(5) 0.041(4) 0.052(5) 0.000(3) 0.000(4) 0.019(4)
C16K 0.053(4) 0.062(5) 0.043(5) -0.014(4) -0.007(3) 0.015(4)
C17K 0.065(5) 0.058(5) 0.063(5) 0.003(4) 0.001(4) 0.022(4)
C18K 0.070(5) 0.091(6) 0.069(6) -0.011(5) -0.019(4) 0.033(5)
C19K 0.025(3) 0.074(5) 0.054(5) -0.016(4) -0.009(3) -0.002(3)

loop_
_atom_type_symbol
_atom_type_description
_atom_type_scat_dispersion_real
_atom_type_scat_dispersion_imag
_atom_type_scat_source
C C 0.0181 0.0091 'International Tables Vol C Tables 4.2.6.8 and 6.1.1.4'
H H 0.0000 0.0000 'International Tables Vol C Tables 4.2.6.8 and 6.1.1.4'
N N 0.0311 0.0180 'International Tables Vol C Tables 4.2.6.8 and 6.1.1.4'
O O 0.0492 0.0322 'International Tables Vol C Tables 4.2.6.8 and 6.1.1.4'

loop_
_geom_angle_atom_site_label_1
_geom_angle_atom_site_label_2
_geom_angle_atom_site_label_3
_geom_angle
C1 N1 C2 116.1(5)
O1 C1 N1 125.0(6)
O1 C1 C5 126.4(6)
N1 C1 C5 108.5(5)
N1 C2 C6 114.2(5)
N1 C2 C3 113.4(5)
C6 C2 C3 117.0(5)
N1 C2 C4 102.6(5)
C6 C2 C4 121.2(5)
C3 C2 C4 84.6(5)
C3 O3 C4 92.4(5)
O2 C3 O3 124.7(6)
O2 C3 C2 140.3(6)
O3 C3 C2 95.0(5)
C19 C4 C5 117.6(5)
C19 C4 O3 109.2(5)
C5 C4 O3 109.4(5)
C19 C4 C2 121.3(6)
C5 C4 C2 107.1(5)
O3 C4 C2 87.9(4)
C4 C5 C1 105.5(5)
C4 C5 C13 115.5(5)
C1 C5 C13 111.9(5)
O4 C6 C7 104.9(5)
O4 C6 C2 108.5(5)
C7 C6 C2 113.6(5)
C8 C7 C6 108.3(6)
C8 C7 C12 108.0(6)
C6 C7 C12 116.9(5)
C9 C8 C7 124.0(8)
C8 C9 C10 123.7(8)
C9 C10 C11 113.2(7)
C12 C11 C10 111.8(7)
C11 C12 C7 110.2(6)
C14 C13 C5 116.4(5)
C13 C14 C15 113.0(6)
C14 C15 C16 114.9(6)
C15 C16 C17 113.3(7)
C18 C17 C16 112.9(7)
C1A N1A C2A 115.3(5)
O1A C1A N1A 123.7(6)
O1A C1A C5A 128.9(6)
N1A C1A C5A 107.4(5)
N1A C2A C3A 111.4(5)
N1A C2A C6A 112.4(5)
C3A C2A C6A 121.1(6)
N1A C2A C4A 103.1(5)
C3A C2A C4A 82.7(5)
C6A C2A C4A 122.1(5)
C3A O3A C4A 91.4(5)
O2A C3A O3A 125.8(7)
O2A C3A C2A 138.8(8)
O3A C3A C2A 95.3(6)
O2A C3A C4A 172.3(7)
O3A C3A C4A 46.6(4)
C2A C3A C4A 48.9(4)
O3A C4A C5A 112.0(6)
O3A C4A C19A 107.7(6)
C5A C4A C19A 117.6(6)
O3A C4A C2A 90.3(5)
C5A C4A C2A 107.5(5)
C19A C4A C2A 118.4(7)
O3A C4A C3A 42.1(3)
C5A C4A C3A 121.7(5)
C19A C4A C3A 120.2(6)
C2A C4A C3A 48.4(4)
C4A C5A C13A 112.2(7)
C4A C5A C1A 105.4(5)
C13A C5A C1A 111.7(6)
O4A C6A C7A 111.1(6)
O4A C6A C2A 106.7(5)
C7A C6A C2A 114.8(5)
C12A C7A C6A 113.9(6)
C12A C7A C8A 110.2(6)
C6A C7A C8A 110.2(7)
C9A C8A C7A 113.3(7)
C8A C9A C10A 117.5(8)
C11A C10A C9A 110.6(7)
C12A C11A C10A 121.8(7)
C11A C12A C7A 125.8(7)
C14A C13A C5A 113.8(8)
C14A C13A C14" 46.4(14)
C5A C13A C14" 128.9(14)
C13A C14A C15A 107.6(10)
C15A C14" C13A 106(2)
C16A C15A C14" 135.0(17)
C16A C15A C14A 106.3(10)
C14" C15A C14A 43.4(14)
C15A C16A C17A 115.5(9)
C18A C17A C16A 115.1(8)
C1B N1B C2B 115.2(5)
O1B C1B N1B 123.2(6)
O1B C1B C5B 127.2(6)
N1B C1B C5B 109.6(5)
N1B C2B C6B 113.0(5)
N1B C2B C3B 112.0(4)
C6B C2B C3B 121.4(5)
N1B C2B C4B 102.2(4)
C6B C2B C4B 120.1(5)
C3B C2B C4B 83.7(4)
C3B O3B C4B 92.6(4)
O2B C3B O3B 125.8(6)
O2B C3B C2B 139.5(6)
O3B C3B C2B 94.6(5)
O3B C4B C19B 109.5(5)
O3B C4B C5B 109.8(5)
C19B C4B C5B 118.2(5)
O3B C4B C2B 88.5(4)
C19B C4B C2B 119.2(5)
C5B C4B C2B 107.5(5)
C1B C5B C13B 115.2(5)
C1B C5B C4B 104.0(5)
C13B C5B C4B 115.0(5)
O4B C6B C2B 108.5(4)
O4B C6B C7B 109.4(5)
C2B C6B C7B 116.8(5)
C8B C7B C12B 110.0(5)
C8B C7B C6B 111.1(5)
C12B C7B C6B 114.2(5)
C9B C8B C7B 123.8(6)
C8B C9B C10B 124.5(6)
C9B C10B C11B 111.0(6)
C10B C11B C12B 111.9(5)
C11B C12B C7B 110.6(5)
C14B C13B C5B 115.4(6)
C13B C14B C15B 112.6(7)
C16B C15B C14B 114.0(8)
C15B C16B C17B 113.0(8)
C18B C17B C16B 112.6(9)
C1C N1C C2C 115.9(5)
O1C C1C N1C 124.1(6)
O1C C1C C5C 128.6(6)
N1C C1C C5C 107.2(5)
N1C C2C C6C 113.8(5)
N1C C2C C3C 110.4(4)
C6C C2C C3C 120.9(5)
N1C C2C C4C 103.1(5)
C6C C2C C4C 120.3(5)
C3C C2C C4C 84.0(4)
C3C O3C C4C 92.1(4)
O2C C3C O3C 124.0(6)
O2C C3C C2C 141.6(6)
O3C C3C C2C 94.2(5)
O3C C4C C19C 109.1(5)
O3C C4C C5C 110.6(5)
C19C C4C C5C 116.9(5)
O3C C4C C2C 88.8(4)
C19C C4C C2C 120.6(5)
C5C C4C C2C 107.3(5)
C4C C5C C13C 115.1(5)
C4C C5C C1C 104.7(5)
C13C C5C C1C 112.5(5)
O4C C6C C2C 108.7(5)
O4C C6C C7C 109.7(5)
C2C C6C C7C 112.8(5)
C12C C7C C8C 111.0(7)
C12C C7C C6C 123.0(8)
C8C C7C C6C 111.0(6)
C12C C7C C12' 28.3(7)
C8C C7C C12' 107.1(9)
C6C C7C C12' 102.2(7)
C9C C8C C7C 123.9(7)
C8C C9C C10' 123.4(9)
C8C C9C C10C 122.3(7)
C10' C9C C10C 26.6(8)
C9C C10C C11C 109.2(9)
C10C C11C C12C 115.5(10)
C7C C12C C11C 107.1(10)
C9C C10' C11' 113.7(16)
C10' C11' C12' 105.0(15)
C11' C12' C7C 104.3(14)
C14C C13C C5C 114.0(5)
C13C C14C C15C 114.7(6)
C16C C15C C14C 111.8(6)
C17C C16C C15C 115.4(6)
C18C C17C C16C 111.8(6)
O1D C1D N1D 123.0(6)
O1D C1D C5D 126.0(6)
N1D C1D C5D 111.0(5)
C1D N1D C2D 114.3(5)
N1D C2D C6D 114.1(5)
N1D C2D C4D 102.6(5)
C6D C2D C4D 122.0(5)
N1D C2D C3D 113.2(5)
C6D C2D C3D 116.9(5)
C4D C2D C3D 84.2(5)
O2D C3D O3D 126.9(6)
O2D C3D C2D 139.1(6)
O3D C3D C2D 94.0(5)
C3D O3D C4D 92.3(5)
C19D C4D O3D 107.6(5)
C19D C4D C5D 115.9(5)
O3D C4D C5D 110.1(5)
C19D C4D C2D 122.4(6)
O3D C4D C2D 89.0(4)
C5D C4D C2D 108.1(5)
C1D C5D C13D 114.2(5)
C1D C5D C4D 103.6(5)
C13D C5D C4D 113.9(5)
O4D C6D C2D 110.2(5)
O4D C6D C7D 104.9(5)
C2D C6D C7D 113.6(5)
C8D C7D C12D 111.6(6)
C8D C7D C6D 109.3(5)
C12D C7D C6D 115.5(5)
C9D C8D C7D 122.6(7)
C8D C9D C10D 124.2(7)
C9D C10D C11D 111.0(6)
C10D C11D C12D 112.6(6)
C7D C12D C11D 108.5(6)
C14D C13D C5D 110.4(10)
C14D C13D C14Y 20.7(11)
C5D C13D C14Y 123.4(8)
C13D C14D C15D 121.8(16)
C16D C15D C14D 115.9(13)
C15D C16D C17D 119.0(13)
C13D C14Y C15Y 110.7(9)
C14Y C15Y C16Y 110.3(8)
C17D C16Y C15Y 101.3(9)
C18D C17D C16Y 102.5(6)
C18D C17D C16D 98.8(8)
C16Y C17D C16D 29.2(11)
C1E N1E C2E 115.4(5)
O1E C1E N1E 124.2(6)
O1E C1E C5E 126.7(6)
N1E C1E C5E 109.1(5)
N1E C2E C6E 113.1(5)
N1E C2E C4E 103.3(5)
C6E C2E C4E 121.5(5)
N1E C2E C3E 111.7(4)
C6E C2E C3E 119.6(5)
C4E C2E C3E 83.7(4)
C3E O3E C4E 93.4(4)
O2E C3E O3E 125.8(6)
O2E C3E C2E 140.8(6)
O3E C3E C2E 93.3(5)
O3E C4E C19E 107.9(4)
O3E C4E C5E 110.2(4)
C19E C4E C5E 117.6(5)
O3E C4E C2E 89.0(4)
C19E C4E C2E 121.1(5)
C5E C4E C2E 107.1(4)
C1E C5E C13E 115.6(5)
C1E C5E C4E 104.2(5)
C13E C5E C4E 116.1(5)
O4E C6E C2E 106.0(4)
O4E C6E C7E 107.6(5)
C2E C6E C7E 112.7(5)
C8E C7E C12E 109.4(5)
C8E C7E C6E 110.1(5)
C12E C7E C6E 112.4(5)
C9E C8E C7E 125.4(7)
C8E C9E C10E 124.4(7)
C9E C10E C11E 108.6(6)
C12E C11E C10E 111.0(6)
C11E C12E C7E 111.0(5)
C14E C13E C5E 113.3(5)
C13E C14E C15E 114.4(5)
C16E C15E C14E 114.3(6)
C15E C16E C17E 115.0(6)
C18E C17E C16E 114.1(7)
O1F C1F N1F 126.8(6)
O1F C1F C5F 126.0(6)
N1F C1F C5F 107.2(5)
C1F N1F C2F 117.0(5)
N1F C2F C6F 114.0(5)
N1F C2F C4F 102.7(5)
C6F C2F C4F 123.0(5)
N1F C2F C3F 111.4(5)
C6F C2F C3F 118.2(5)
C4F C2F C3F 83.2(5)
C3F O3F C4F 91.5(5)
O2F C3F O3F 124.9(6)
O2F C3F C2F 140.9(7)
O3F C3F C2F 94.2(5)
O3F C4F C19F 108.5(5)
O3F C4F C2F 90.3(4)
C19F C4F C2F 120.4(5)
O3F C4F C5F 111.4(5)
C19F C4F C5F 116.1(5)
C2F C4F C5F 107.1(5)
C1F C5F C13F 115.5(5)
C1F C5F C4F 104.0(5)
C13F C5F C4F 114.5(5)
O4F C6F C2F 104.8(5)
O4F C6F C7F 109.2(5)
C2F C6F C7F 113.9(5)
C8F C7F C6F 110.7(5)
C8F C7F C12F 110.7(6)
C6F C7F C12F 116.0(6)
C9F C8F C7F 124.7(6)
C8F C9F C10F 123.5(6)
C9F C10F C11F 110.2(6)
C9F C10F C11" 101.2(13)
C11F C10F C11" 46.4(13)
C12F C11F C10F 112.8(7)
C12F C11" C10F 116(2)
C11" C12F C11F 51.8(15)
C11" C12F C7F 115.6(16)
C11F C12F C7F 111.4(6)
C14F C13F C5F 113.6(6)
C13F C14F C15F 114.0(6)
C16F C15F C14F 114.8(7)
C15F C16F C17F 115.8(7)
C18F C17F C16F 113.8(7)
C1G N1G C2G 115.0(5)
O1G C1G N1G 123.8(5)
O1G C1G C5G 126.7(5)
N1G C1G C5G 109.5(5)
N1G C2G C3G 112.9(4)
N1G C2G C6G 113.5(5)
C3G C2G C6G 118.0(5)
N1G C2G C4G 103.1(4)
C3G C2G C4G 85.1(4)
C6G C2G C4G 120.6(5)
C3G O3G C4G 92.7(4)
O2G C3G O3G 125.7(6)
O2G C3G C2G 139.7(6)
O3G C3G C2G 94.5(5)
C5G C4G C19G 117.1(5)
C5G C4G O3G 111.0(5)
C19G C4G O3G 108.2(4)
C5G C4G C2G 107.7(5)
C19G C4G C2G 121.4(5)
O3G C4G C2G 87.4(4)
C4G C5G C1G 104.5(5)
C4G C5G C13G 112.6(5)
C1G C5G C13G 113.2(5)
O4G C6G C7G 106.7(5)
O4G C6G C2G 108.2(5)
C7G C6G C2G 113.5(5)
C8G C7G C12G 108.5(5)
C8G C7G C6G 109.8(5)
C12G C7G C6G 116.4(5)
C9G C8G C7G 124.7(6)
C8G C9G C10G 123.6(7)
C9G C10G C11G 111.2(6)
C12G C11G C10G 112.2(6)
C11G C12G C7G 111.2(5)
C5G C13G C14G 115.1(5)
C15G C14G C13G 112.3(5)
C16G C15G C14G 115.6(6)
C15G C16G C17G 114.9(7)
C18G C17G C16G 115.3(7)
C1H N1H C2H 114.6(5)
O1H C1H N1H 123.1(5)
O1H C1H C5H 127.0(5)
N1H C1H C5H 109.9(5)
N1H C2H C3H 112.0(4)
N1H C2H C4H 103.7(4)
C3H C2H C4H 84.0(4)
N1H C2H C6H 112.2(4)
C3H C2H C6H 120.2(5)
C4H C2H C6H 121.1(4)
C3H O3H C4H 92.0(4)
O2H C3H O3H 125.6(5)
O2H C3H C2H 140.1(6)
O3H C3H C2H 94.2(5)
O3H C4H C19H 109.6(4)
O3H C4H C5H 110.9(4)
C19H C4H C5H 115.9(5)
O3H C4H C2H 88.9(4)
C19H C4H C2H 120.5(5)
C5H C4H C2H 107.7(4)
C13H C5H C1H 112.6(5)
C13H C5H C4H 116.6(5)
C1H C5H C4H 103.4(4)
O4H C6H C7H 113.4(5)
O4H C6H C2H 105.7(4)
C7H C6H C2H 113.5(5)
C8H C7H C12H 110.9(5)
C8H C7H C6H 111.4(5)
C12H C7H C6H 112.1(5)
C9H C8H C7H 125.6(6)
C8H C9H C10H 123.4(6)
C9H C10H C11H 109.2(6)
C12H C11H C10H 111.3(5)
C7H C12H C11H 111.3(5)
C5H C13H C14H 113.6(5)
C13H C14H C15H 113.2(5)
C16H C15H C14H 113.4(6)
C15H C16H C17H 113.3(6)
C18H C17H C16H 113.0(6)
O1I C1I N1I 126.0(6)
O1I C1I C5I 124.2(6)
N1I C1I C5I 109.8(5)
C1I N1I C2I 116.2(5)
N1I C2I C6I 114.7(5)
N1I C2I C3I 112.5(4)
C6I C2I C3I 119.6(5)
N1I C2I C4I 102.4(5)
C6I C2I C4I 119.8(5)
C3I C2I C4I 82.9(5)
O2I C3I O3I 125.0(6)
O2I C3I C2I 140.2(7)
O3I C3I C2I 94.8(5)
C3I O3I C4I 92.4(4)
O3I C4I C19I 108.8(5)
O3I C4I C5I 110.6(5)
C19I C4I C5I 118.4(5)
O3I C4I C2I 89.7(4)
C19I C4I C2I 118.6(6)
C5I C4I C2I 107.0(5)
C4I C5I C13I 118.7(6)
C4I C5I C1I 104.3(5)
C13I C5I C1I 111.0(5)
O4I C6I C2I 108.6(5)
O4I C6I C7I 110.9(5)
C2I C6I C7I 112.5(5)
C8I C7I C12I 109.3(5)
C8I C7I C6I 107.3(5)
C12I C7I C6I 114.8(5)
C9I C8I C7I 123.7(6)
C8I C9I C10I 122.9(6)
C9I C10I C11I 112.9(6)
C10I C11I C12I 112.2(6)
C11I C12I C7I 108.4(5)
C14I C13I C5I 115.7(6)
C13I C14I C15' 113.8(10)
C13I C14I C15I 112.9(7)
C15' C14I C15I 16.9(16)
C16I C15I C14I 112.2(7)
C15I C16I C17I 112.0(10)
C18I C17I C16I 119.9(11)
C14I C15' C16' 129.9(18)
C15' C16' C17' 115.6(19)
C18' C17' C16' 92(2)
C1J N1J C2J 112.7(5)
O1J C1J N1J 122.9(6)
O1J C1J C5J 126.2(6)
N1J C1J C5J 110.9(5)
N1J C2J C6J 111.2(5)
N1J C2J C3J 112.3(4)
C6J C2J C3J 121.1(5)
N1J C2J C4J 103.4(5)
C6J C2J C4J 121.2(5)
C3J C2J C4J 84.2(5)
C3J O3J C4J 91.6(5)
O2J C3J O3J 124.3(6)
O2J C3J C2J 141.1(7)
O3J C3J C2J 94.5(5)
O3J C4J C19J 108.8(5)
O3J C4J C5J 110.4(5)
C19J C4J C5J 116.0(6)
O3J C4J C2J 89.3(5)
C19J C4J C2J 120.0(5)
C5J C4J C2J 109.0(5)
C4J C5J C1J 102.6(5)
C4J C5J C13J 116.2(5)
C1J C5J C13J 114.2(5)
O4J C6J C7J 110.6(5)
O4J C6J C2J 109.3(5)
C7J C6J C2J 116.2(5)
C8J C7J C6J 110.8(5)
C8J C7J C12J 108.5(5)
C6J C7J C12J 115.8(5)
C9J C8J C7J 125.2(6)
C8J C9J C10J 123.4(6)
C9J C10J C11J 111.0(6)
C12J C11J C10J 112.0(6)
C11J C12J C7J 110.9(5)
C14J C13J C5J 115.5(6)
C13J C14J C15J 115.2(7)
C16J C15J C14J 115.8(7)
C15J C16J C17J 112.1(8)
C18J C17J C16J 114.4(8)
C1K N1K C2K 116.8(5)
O1K C1K N1K 125.8(6)
O1K C1K C5K 126.3(6)
N1K C1K C5K 107.8(5)
N1K C2K C6K 114.9(5)
N1K C2K C4K 102.2(4)
C6K C2K C4K 122.6(5)
N1K C2K C3K 111.1(4)
C6K C2K C3K 117.5(5)
C4K C2K C3K 84.3(4)
C3K O3K C4K 92.7(4)
O2K C3K O3K 125.6(6)
O2K C3K C2K 140.7(6)
O3K C3K C2K 93.6(5)
C19K C4K O3K 108.5(5)
C19K C4K C5K 117.1(5)
O3K C4K C5K 109.9(5)
C19K C4K C2K 120.1(5)
O3K C4K C2K 88.7(4)
C5K C4K C2K 108.7(5)
C4K C5K C1K 103.5(5)
C4K C5K C13K 115.6(5)
C1K C5K C13K 114.3(5)
O4K C6K C2K 106.2(5)
O4K C6K C7K 108.7(5)
C2K C6K C7K 113.3(5)
C8K C7K C12K 110.7(6)
C8K C7K C6K 111.1(5)
C12K C7K C6K 114.6(5)
C9K C8K C7K 125.9(8)
C8K C9K C10K 122.9(7)
C9K C10K C11K 111.0(6)
C10K C11K C12K 111.0(7)
C11K C12K C7K 110.1(6)
C14K C13K C5K 111.9(6)
C13K C14K C15K 111.8(5)
C16K C15K C14K 115.1(6)
C15K C16K C17K 113.6(6)
C18K C17K C16K 114.1(6)

loop_
_geom_bond_atom_site_label_1
_geom_bond_atom_site_label_2
_geom_bond_distance
O1 C1 1.219(7)
N1 C1 1.341(8)
N1 C2 1.460(8)
C1 C5 1.524(8)
O2 C3 1.180(7)
C2 C6 1.529(9)
C2 C3 1.543(9)
C2 C4 1.564(9)
O3 C3 1.364(8)
O3 C4 1.530(7)
C4 C19 1.505(9)
C4 C5 1.510(8)
O4 C6 1.430(7)
C5 C13 1.543(9)
C6 C7 1.527(9)
C7 C8 1.521(9)
C7 C12 1.535(9)
C8 C9 1.330(11)
C9 C10 1.479(12)
C10 C11 1.534(12)
C11 C12 1.522(10)
C13 C14 1.512(9)
C14 C15 1.522(9)
C15 C16 1.528(10)
C16 C17 1.535(10)
C17 C18 1.532(12)
O1A C1A 1.221(7)
N1A C1A 1.357(8)
N1A C2A 1.463(8)
C1A C5A 1.532(9)
O2A C3A 1.203(8)
C2A C3A 1.532(9)
C2A C6A 1.535(10)
C2A C4A 1.543(10)
O3A C3A 1.362(9)
O3A C4A 1.476(8)
C3A C4A 2.032(11)
O4A C6A 1.449(7)
C4A C5A 1.494(10)
C4A C19A 1.509(9)
C5A C13A 1.513(10)
C6A C7A 1.510(10)
C7A C12A 1.483(11)
C7A C8A 1.538(10)
C8A C9A 1.402(11)
C9A C10A 1.466(11)
C10A C11A 1.462(10)
C11A C12A 1.324(11)
C13A C14A 1.415(14)
C13A C14" 1.55(3)
C14A C15A 1.624(15)
C14" C15A 1.53(4)
C15A C16A 1.436(13)
C16A C17A 1.516(11)
C17A C18A 1.460(12)
N1B C1B 1.336(7)
N1B C2B 1.462(7)
O1B C1B 1.249(7)
C1B C5B 1.509(9)
C2B C6B 1.486(8)
C2B C3B 1.526(8)
C2B C4B 1.560(8)
O2B C3B 1.189(7)
O3B C3B 1.362(8)
O3B C4B 1.485(7)
O4B C6B 1.456(6)
C4B C19B 1.510(8)
C4B C5B 1.514(8)
C5B C13B 1.511(9)
C6B C7B 1.522(8)
C7B C8B 1.495(9)
C7B C12B 1.517(8)
C8B C9B 1.308(9)
C9B C10B 1.493(10)
C10B C11B 1.504(9)
C11B C12B 1.510(9)
C13B C14B 1.470(10)
C14B C15B 1.539(10)
C15B C16B 1.483(11)
C16B C17B 1.505(12)
C17B C18B 1.465(12)
N1C C1C 1.376(8)
N1C C2C 1.446(7)
O1C C1C 1.203(7)
C1C C5C 1.538(8)
C2C C6C 1.510(8)
C2C C3C 1.548(9)
C2C C4C 1.561(8)
O2C C3C 1.197(7)
O3C C3C 1.378(8)
O3C C4C 1.508(7)
C4C C19C 1.514(8)
C4C C5C 1.517(8)
O4C C6C 1.441(6)
C5C C13C 1.520(8)
C6C C7C 1.560(9)
C7C C12C 1.450(14)
C7C C8C 1.481(10)
C7C C12' 1.62(2)
C8C C9C 1.340(10)
C9C C10' 1.38(2)
C9C C10C 1.521(15)
C10C C11C 1.536(5)
C11C C12C 1.540(5)
C10' C11' 1.537(5)
C11' C12' 1.541(5)
C13C C14C 1.517(9)
C14C C15C 1.523(9)
C15C C16C 1.515(10)
C16C C17C 1.506(9)
C17C C18C 1.503(10)
C1D O1D 1.256(7)
C1D N1D 1.348(8)
C1D C5D 1.490(8)
N1D C2D 1.467(7)
C2D C6D 1.511(8)
C2D C4D 1.543(9)
C2D C3D 1.576(9)
O2D C3D 1.197(7)
C3D O3D 1.365(8)
O3D C4D 1.532(7)
O4D C6D 1.420(6)
C4D C19D 1.501(8)
C4D C5D 1.531(9)
C5D C13D 1.526(9)
C6D C7D 1.546(8)
C7D C8D 1.501(9)
C7D C12D 1.529(9)
C8D C9D 1.353(10)
C9D C10D 1.493(10)
C10D C11D 1.518(10)
C11D C12D 1.534(10)
C13D C14D 1.51(2)
C13D C14Y 1.533(5)
C14D C15D 1.57(2)
C15D C16D 1.539(5)
C16D C17D 1.544(5)
C14Y C15Y 1.537(5)
C15Y C16Y 1.539(3)
C16Y C17D 1.535(3)
C17D C18D 1.526(5)
N1E C1E 1.348(7)
N1E C2E 1.444(7)
O1E C1E 1.225(7)
C1E C5E 1.514(8)
C2E C6E 1.545(8)
C2E C4E 1.550(8)
C2E C3E 1.568(8)
O2E C3E 1.188(7)
O3E C3E 1.361(7)
O3E C4E 1.495(7)
O4E C6E 1.437(7)
C4E C19E 1.500(8)
C4E C5E 1.522(8)
C5E C13E 1.518(8)
C6E C7E 1.548(9)
C7E C8E 1.480(9)
C7E C12E 1.545(8)
C8E C9E 1.314(10)
C9E C10E 1.500(10)
C10E C11E 1.522(10)
C11E C12E 1.510(9)
C13E C14E 1.504(8)
C14E C15E 1.531(9)
C15E C16E 1.515(9)
C16E C17E 1.515(10)
C17E C18E 1.504(10)
O1F C1F 1.204(7)
C1F N1F 1.368(8)
C1F C5F 1.515(9)
N1F C2F 1.433(7)
O2F C3F 1.188(7)
C2F C6F 1.522(8)
C2F C4F 1.541(9)
C2F C3F 1.553(9)
O3F C3F 1.377(8)
O3F C4F 1.490(7)
O4F C6F 1.452(7)
C4F C19F 1.525(8)
C4F C5F 1.545(8)
C5F C13F 1.543(9)
C6F C7F 1.544(9)
C7F C8F 1.479(9)
C7F C12F 1.548(9)
C8F C9F 1.307(9)
C9F C10F 1.498(9)
C10F C11F 1.530(10)
C10F C11" 1.57(3)
C11F C12F 1.443(10)
C11" C12F 1.34(3)
C13F C14F 1.488(9)
C14F C15F 1.525(10)
C15F C16F 1.489(10)
C16F C17F 1.501(10)
C17F C18F 1.497(11)
N1G C1G 1.352(7)
N1G C2G 1.452(7)
O1G C1G 1.232(7)
C1G C5G 1.513(8)
C2G C3G 1.534(8)
C2G C6G 1.549(8)
C2G C4G 1.554(8)
O2G C3G 1.192(7)
O3G C3G 1.356(7)
O3G C4G 1.524(7)
C4G C5G 1.510(8)
C4G C19G 1.515(8)
O4G C6G 1.429(7)
C5G C13G 1.522(8)
C6G C7G 1.519(8)
C7G C8G 1.513(9)
C7G C12G 1.516(8)
C8G C9G 1.326(10)
C9G C10G 1.469(11)
C10G C11G 1.527(10)
C11G C12G 1.488(9)
C13G C14G 1.541(8)
C14G C15G 1.512(9)
C15G C16G 1.491(9)
C16G C17G 1.494(10)
C17G C18G 1.496(11)
O1H C1H 1.244(7)
N1H C1H 1.349(7)
N1H C2H 1.449(7)
C1H C5H 1.519(8)
O2H C3H 1.205(7)
C2H C3H 1.529(8)
C2H C4H 1.535(8)
C2H C6H 1.572(8)
O3H C3H 1.357(7)
O3H C4H 1.488(6)
O4H C6H 1.444(6)
C4H C19H 1.503(8)
C4H C5H 1.527(8)
C5H C13H 1.506(8)
C6H C7H 1.534(8)
C7H C8H 1.494(9)
C7H C12H 1.515(8)
C8H C9H 1.308(9)
C9H C10H 1.497(9)
C10H C11H 1.530(9)
C11H C12H 1.517(8)
C13H C14H 1.524(8)
C14H C15H 1.540(8)
C15H C16H 1.511(9)
C16H C17H 1.522(9)
C17H C18H 1.510(10)
C1I O1I 1.228(7)
C1I N1I 1.334(8)
C1I C5I 1.523(9)
N1I C2I 1.437(7)
O2I C3I 1.183(7)
C2I C6I 1.530(8)
C2I C3I 1.554(9)
C2I C4I 1.589(9)
C3I O3I 1.393(8)
O3I C4I 1.489(7)
O4I C6I 1.412(7)
C4I C19I 1.509(9)
C4I C5I 1.510(9)
C5I C13I 1.521(9)
C6I C7I 1.542(8)
C7I C8I 1.516(8)
C7I C12I 1.539(8)
C8I C9I 1.336(9)
C9I C10I 1.486(9)
C10I C11I 1.515(9)
C11I C12I 1.525(9)
C13I C14I 1.505(9)
C14I C15' 1.541(5)
C14I C15I 1.544(5)
C15I C16I 1.540(5)
C16I C17I 1.542(5)
C17I C18I 1.535(5)
C15' C16' 1.541(5)
C16' C17' 1.542(5)
C17' C18' 1.540(5)
N1J C1J 1.365(8)
N1J C2J 1.466(7)
O1J C1J 1.246(7)
C1J C5J 1.516(9)
C2J C6J 1.505(8)
C2J C3J 1.522(9)
C2J C4J 1.539(9)
O2J C3J 1.188(7)
O3J C3J 1.371(8)
O3J C4J 1.489(7)
O4J C6J 1.442(6)
C4J C19J 1.509(9)
C4J C5J 1.513(9)
C5J C13J 1.539(9)
C6J C7J 1.504(8)
C7J C8J 1.490(9)
C7J C12J 1.544(8)
C8J C9J 1.332(9)
C9J C10J 1.505(9)
C10J C11J 1.524(9)
C11J C12J 1.504(9)
C13J C14J 1.470(10)
C14J C15J 1.541(10)
C15J C16J 1.450(11)
C16J C17J 1.489(11)
C17J C18J 1.473(13)
N1K C1K 1.366(7)
N1K C2K 1.440(7)
O1K C1K 1.221(7)
C1K C5K 1.536(8)
O2K C3K 1.194(7)
C2K C6K 1.509(8)
C2K C4K 1.551(8)
C2K C3K 1.563(9)
O3K C3K 1.371(7)
O3K C4K 1.514(7)
C4K C19K 1.497(8)
C4K C5K 1.522(8)
O4K C6K 1.471(7)
C5K C13K 1.540(9)
C6K C7K 1.538(9)
C7K C8K 1.483(9)
C7K C12K 1.514(9)
C8K C9K 1.273(10)
C9K C10K 1.500(12)
C10K C11K 1.505(11)
C11K C12K 1.512(9)
C13K C14K 1.511(9)
C14K C15K 1.554(9)
C15K C16K 1.508(9)
C16K C17K 1.519(9)
C17K C18K 1.504(10)

loop_
_geom_torsion_atom_site_label_1
_geom_torsion_atom_site_label_2
_geom_torsion_atom_site_label_3
_geom_torsion_atom_site_label_4
_geom_torsion
C2 N1 C1 O1 -179.8(6)
C2 N1 C1 C5 1.2(7)
C1 N1 C2 C6 132.4(6)
C1 N1 C2 C3 -90.2(6)
C1 N1 C2 C4 -0.7(7)
C4 O3 C3 O2 -173.7(6)
C4 O3 C3 C2 3.4(4)
N1 C2 C3 O2 -85.6(10)
C6 C2 C3 O2 50.5(11)
C4 C2 C3 O2 172.9(9)
N1 C2 C3 O3 98.1(5)
C6 C2 C3 O3 -125.7(5)
C4 C2 C3 O3 -3.3(4)
C3 O3 C4 C19 119.2(5)
C3 O3 C4 C5 -110.7(5)
C3 O3 C4 C2 -3.3(4)
N1 C2 C4 C19 138.9(5)
C6 C2 C4 C19 10.1(8)
C3 C2 C4 C19 -108.3(6)
N1 C2 C4 C5 -0.1(6)
C6 C2 C4 C5 -129.0(6)
C3 C2 C4 C5 112.6(5)
N1 C2 C4 O3 -109.8(4)
C6 C2 C4 O3 121.3(5)
C3 C2 C4 O3 2.9(4)
C19 C4 C5 C1 -140.0(6)
O3 C4 C5 C1 94.6(6)
C2 C4 C5 C1 0.8(6)
C19 C4 C5 C13 95.9(7)
O3 C4 C5 C13 -29.5(7)
C2 C4 C5 C13 -123.3(6)
O1 C1 C5 C4 179.8(6)
N1 C1 C5 C4 -1.2(7)
O1 C1 C5 C13 -53.9(8)
N1 C1 C5 C13 125.1(5)
N1 C2 C6 O4 -69.5(6)
C3 C2 C6 O4 154.8(5)
C4 C2 C6 O4 54.1(7)
N1 C2 C6 C7 46.8(7)
C3 C2 C6 C7 -89.0(7)
C4 C2 C6 C7 170.3(5)
O4 C6 C7 C8 -71.0(6)
C2 C6 C7 C8 170.7(5)
O4 C6 C7 C12 166.9(5)
C2 C6 C7 C12 48.5(8)
C6 C7 C8 C9 -152.7(7)
C12 C7 C8 C9 -25.2(9)
C7 C8 C9 C10 1.5(12)
C8 C9 C10 C11 -6.4(12)
C9 C10 C11 C12 36.0(10)
C10 C11 C12 C7 -61.3(8)
C8 C7 C12 C11 53.4(8)
C6 C7 C12 C11 175.8(6)
C4 C5 C13 C14 -167.4(5)
C1 C5 C13 C14 71.8(7)
C5 C13 C14 C15 177.1(5)
C13 C14 C15 C16 174.4(6)
C14 C15 C16 C17 -175.5(6)
C15 C16 C17 C18 175.1(7)
C2A N1A C1A O1A 174.7(6)
C2A N1A C1A C5A -7.3(7)
C1A N1A C2A C3A -86.8(7)
C1A N1A C2A C6A 133.7(6)
C1A N1A C2A C4A 0.4(7)
C4A O3A C3A O2A -179.2(7)
C4A O3A C3A C2A 4.4(5)
N1A C2A C3A O2A -78.6(11)
C6A C2A C3A O2A 56.9(11)
C4A C2A C3A O2A -179.8(9)
N1A C2A C3A O3A 97.0(6)
C6A C2A C3A O3A -127.5(6)
C4A C2A C3A O3A -4.2(5)
N1A C2A C3A C4A 101.2(6)
C6A C2A C3A C4A -123.2(7)
C3A O3A C4A C5A -113.5(6)
C3A O3A C4A C19A 115.7(7)
C3A O3A C4A C2A -4.3(5)
N1A C2A C4A O3A -106.5(5)
C3A C2A C4A O3A 3.9(5)
C6A C2A C4A O3A 126.2(6)
N1A C2A C4A C5A 6.8(6)
C3A C2A C4A C5A 117.2(6)
C6A C2A C4A C5A -120.6(6)
N1A C2A C4A C19A 143.0(6)
C3A C2A C4A C19A -106.6(6)
C6A C2A C4A C19A 15.7(9)
N1A C2A C4A C3A -110.4(5)
C6A C2A C4A C3A 122.3(7)
O2A C3A C4A O3A 5(4)
C2A C3A C4A O3A -174.2(7)
O2A C3A C4A C5A 93(4)
O3A C3A C4A C5A 88.5(7)
C2A C3A C4A C5A -85.7(7)
O2A C3A C4A C19A -78(5)
O3A C3A C4A C19A -83.2(7)
C2A C3A C4A C19A 102.6(8)
O2A C3A C4A C2A 179(100)
O3A C3A C4A C2A 174.2(7)
O3A C4A C5A C13A -34.9(8)
C19A C4A C5A C13A 90.7(8)
C2A C4A C5A C13A -132.6(6)
C3A C4A C5A C13A -81.1(8)
O3A C4A C5A C1A 86.9(6)
C19A C4A C5A C1A -147.5(6)
C2A C4A C5A C1A -10.8(7)
C3A C4A C5A C1A 40.6(8)
O1A C1A C5A C4A -171.0(6)
N1A C1A C5A C4A 11.1(7)
O1A C1A C5A C13A -48.9(10)
N1A C1A C5A C13A 133.2(6)
N1A C2A C6A O4A -70.5(6)
C3A C2A C6A O4A 154.4(6)
C4A C2A C6A O4A 52.7(7)
N1A C2A C6A C7A 53.1(7)
C3A C2A C6A C7A -82.0(8)
C4A C2A C6A C7A 176.2(6)
O4A C6A C7A C12A -50.4(8)
C2A C6A C7A C12A -171.6(6)
O4A C6A C7A C8A -174.8(6)
C2A C6A C7A C8A 64.0(8)
C12A C7A C8A C9A 31.1(11)
C6A C7A C8A C9A 157.6(8)
C7A C8A C9A C10A -55.0(12)
C8A C9A C10A C11A 45.1(11)
C9A C10A C11A C12A -13.8(13)
C10A C11A C12A C7A -5.8(15)
C6A C7A C12A C11A -126.7(10)
C8A C7A C12A C11A -2.4(13)
C4A C5A C13A C14A -158.5(9)
C1A C5A C13A C14A 83.4(10)
C4A C5A C13A C14" -106(2)
C1A C5A C13A C14" 136(2)
C5A C13A C14A C15A 176.6(9)
C14" C13A C14A C15A 55(2)
C14A C13A C14" C15A -58.9(19)
C5A C13A C14" C15A -145.8(15)
C13A C14" C15A C16A 113(2)
C13A C14" C15A C14A 51.7(17)
C13A C14A C15A C16A 160.3(10)
C13A C14A C15A C14" -60(2)
C14" C15A C16A C17A 145(2)
C14A C15A C16A C17A -175.9(9)
C15A C16A C17A C18A 169.5(10)
C2B N1B C1B O1B 169.9(5)
C2B N1B C1B C5B -10.8(7)
C1B N1B C2B C6B 134.5(5)
C1B N1B C2B C3B -84.1(6)
C1B N1B C2B C4B 3.9(6)
C4B O3B C3B O2B -174.8(6)
C4B O3B C3B C2B 5.9(4)
N1B C2B C3B O2B -84.1(9)
C6B C2B C3B O2B 53.6(10)
C4B C2B C3B O2B 175.2(8)
N1B C2B C3B O3B 95.0(5)
C6B C2B C3B O3B -127.3(5)
C4B C2B C3B O3B -5.7(4)
C3B O3B C4B C19B 114.8(5)
C3B O3B C4B C5B -113.8(5)
C3B O3B C4B C2B -5.8(4)
N1B C2B C4B O3B -106.0(4)
C6B C2B C4B O3B 128.0(5)
C3B C2B C4B O3B 5.2(4)
N1B C2B C4B C19B 142.4(5)
C6B C2B C4B C19B 16.4(8)
C3B C2B C4B C19B -106.4(5)
N1B C2B C4B C5B 4.3(6)
C6B C2B C4B C5B -121.7(5)
C3B C2B C4B C5B 115.5(5)
O1B C1B C5B C13B -41.2(9)
N1B C1B C5B C13B 139.5(6)
O1B C1B C5B C4B -168.0(6)
N1B C1B C5B C4B 12.6(6)
O3B C4B C5B C1B 84.9(6)
C19B C4B C5B C1B -148.5(5)
C2B C4B C5B C1B -9.9(6)
O3B C4B C5B C13B -42.0(7)
C19B C4B C5B C13B 84.5(7)
C2B C4B C5B C13B -136.9(5)
N1B C2B C6B O4B -69.4(6)
C3B C2B C6B O4B 153.3(5)
C4B C2B C6B O4B 51.5(6)
N1B C2B C6B C7B 54.8(7)
C3B C2B C6B C7B -82.5(7)
C4B C2B C6B C7B 175.7(5)
O4B C6B C7B C8B -63.8(6)
C2B C6B C7B C8B 172.5(5)
O4B C6B C7B C12B 171.2(5)
C2B C6B C7B C12B 47.4(7)
C12B C7B C8B C9B -17.7(9)
C6B C7B C8B C9B -145.0(6)
C7B C8B C9B C10B -0.8(11)
C8B C9B C10B C11B -11.4(10)
C9B C10B C11B C12B 42.2(8)
C10B C11B C12B C7B -62.4(7)
C8B C7B C12B C11B 47.7(7)
C6B C7B C12B C11B 173.3(5)
C1B C5B C13B C14B 76.1(8)
C4B C5B C13B C14B -162.8(6)
C5B C13B C14B C15B -174.5(6)
C13B C14B C15B C16B 176.4(7)
C14B C15B C16B C17B -173.7(7)
C15B C16B C17B C18B 179.8(8)
C2C N1C C1C O1C 175.6(5)
C2C N1C C1C C5C -8.7(6)
C1C N1C C2C C6C 132.4(5)
C1C N1C C2C C3C -87.9(6)
C1C N1C C2C C4C 0.5(6)
C4C O3C C3C O2C -176.4(6)
C4C O3C C3C C2C 7.2(4)
N1C C2C C3C O2C -80.4(10)
C6C C2C C3C O2C 56.0(11)
C4C C2C C3C O2C 177.8(8)
N1C C2C C3C O3C 94.8(5)
C6C C2C C3C O3C -128.9(5)
C4C C2C C3C O3C -7.0(4)
C3C O3C C4C C19C 115.0(5)
C3C O3C C4C C5C -115.2(5)
C3C O3C C4C C2C -7.2(4)
N1C C2C C4C O3C -103.2(4)
C6C C2C C4C O3C 128.8(5)
C3C C2C C4C O3C 6.4(4)
N1C C2C C4C C19C 145.2(5)
C6C C2C C4C C19C 17.2(8)
C3C C2C C4C C19C -105.2(6)
N1C C2C C4C C5C 8.0(6)
C6C C2C C4C C5C -119.9(5)
C3C C2C C4C C5C 117.6(5)
O3C C4C C5C C13C -41.5(7)
C19C C4C C5C C13C 84.1(7)
C2C C4C C5C C13C -136.8(5)
O3C C4C C5C C1C 82.6(5)
C19C C4C C5C C1C -151.8(5)
C2C C4C C5C C1C -12.8(6)
O1C C1C C5C C4C -171.5(6)
N1C C1C C5C C4C 13.1(6)
O1C C1C C5C C13C -45.8(8)
N1C C1C C5C C13C 138.8(5)
N1C C2C C6C O4C -68.7(6)
C3C C2C C6C O4C 156.3(5)
C4C C2C C6C O4C 54.3(7)
N1C C2C C6C C7C 53.2(7)
C3C C2C C6C C7C -81.9(7)
C4C C2C C6C C7C 176.1(5)
O4C C6C C7C C12C 168.1(6)
C2C C6C C7C C12C 46.8(9)
O4C C6C C7C C8C -57.0(7)
C2C C6C C7C C8C -178.2(6)
O4C C6C C7C C12' -170.9(9)
C2C C6C C7C C12' 67.8(10)
C12C C7C C8C C9C 21.0(12)
C6C C7C C8C C9C -119.5(8)
C12' C7C C8C C9C -8.7(12)
C7C C8C C9C C10' -18.6(16)
C7C C8C C9C C10C 13.3(14)
C8C C9C C10C C11C -7.9(15)
C10' C9C C10C C11C 93(2)
C9C C10C C11C C12C -29.4(17)
C8C C7C C12C C11C -54.8(13)
C6C C7C C12C C11C 80.2(12)
C12' C7C C12C C11C 32.5(14)
C10C C11C C12C C7C 62.1(17)
C8C C9C C10' C11' -3(2)
C10C C9C C10' C11' -99(3)
C9C C10' C11' C12' 49(2)
C10' C11' C12' C7C -72(2)
C12C C7C C12' C11' -50.2(13)
C8C C7C C12' C11' 52.5(16)
C6C C7C C12' C11' 169.2(12)
C4C C5C C13C C14C -171.5(5)
C1C C5C C13C C14C 68.7(7)
C5C C13C C14C C15C -178.3(6)
C13C C14C C15C C16C 174.2(6)
C14C C15C C16C C17C -175.9(6)
C15C C16C C17C C18C 177.7(6)
O1D C1D N1D C2D 176.9(5)
C5D C1D N1D C2D -3.9(7)
C1D N1D C2D C6D 134.7(5)
C1D N1D C2D C4D 0.7(6)
C1D N1D C2D C3D -88.4(6)
N1D C2D C3D O2D -84.5(9)
C6D C2D C3D O2D 51.1(10)
C4D C2D C3D O2D 174.2(8)
N1D C2D C3D O3D 96.4(6)
C6D C2D C3D O3D -127.9(5)
C4D C2D C3D O3D -4.8(5)
O2D C3D O3D C4D -174.4(6)
C2D C3D O3D C4D 4.8(5)
C3D O3D C4D C19D 118.9(6)
C3D O3D C4D C5D -113.9(5)
C3D O3D C4D C2D -4.9(5)
N1D C2D C4D C19D 141.4(6)
C6D C2D C4D C19D 12.1(9)
C3D C2D C4D C19D -106.1(6)
N1D C2D C4D O3D -108.2(4)
C6D C2D C4D O3D 122.5(6)
C3D C2D C4D O3D 4.3(4)
N1D C2D C4D C5D 2.6(6)
C6D C2D C4D C5D -126.6(6)
C3D C2D C4D C5D 115.1(5)
O1D C1D C5D C13D -51.2(8)
N1D C1D C5D C13D 129.7(6)
O1D C1D C5D C4D -175.6(6)
N1D C1D C5D C4D 5.2(6)
C19D C4D C5D C1D -146.4(6)
O3D C4D C5D C1D 91.1(6)
C2D C4D C5D C1D -4.7(6)
C19D C4D C5D C13D 88.9(7)
O3D C4D C5D C13D -33.5(7)
C2D C4D C5D C13D -129.3(6)
N1D C2D C6D O4D -67.9(6)
C4D C2D C6D O4D 56.3(7)
C3D C2D C6D O4D 156.9(5)
N1D C2D C6D C7D 49.4(7)
C4D C2D C6D C7D 173.6(5)
C3D C2D C6D C7D -85.8(6)
O4D C6D C7D C8D -66.0(6)
C2D C6D C7D C8D 173.6(5)
O4D C6D C7D C12D 167.2(5)
C2D C6D C7D C12D 46.8(7)
C12D C7D C8D C9D -16.1(9)
C6D C7D C8D C9D -145.1(6)
C7D C8D C9D C10D -5.3(11)
C8D C9D C10D C11D -7.8(11)
C9D C10D C11D C12D 42.1(9)
C8D C7D C12D C11D 48.1(7)
C6D C7D C12D C11D 173.7(5)
C10D C11D C12D C7D -63.4(8)
C1D C5D C13D C14D 87.1(11)
C4D C5D C13D C14D -154.1(10)
C1D C5D C13D C14Y 69.0(12)
C4D C5D C13D C14Y -172.2(11)
C5D C13D C14D C15D 162.1(14)
C14Y C13D C14D C15D -65(3)
C13D C14D C15D C16D 72(3)
C14D C15D C16D C17D 174.7(17)
C14D C13D C14Y C15Y 126(4)
C5D C13D C14Y C15Y -178.1(10)
C13D C14Y C15Y C16Y 172.6(12)
C14Y C15Y C16Y C17D 161.3(12)
C15Y C16Y C17D C18D 94.9(11)
C15Y C16Y C17D C16D 9.3(14)
C15D C16D C17D C18D 172.4(19)
C15D C16D C17D C16Y -88(3)
C2E N1E C1E O1E 172.0(5)
C2E N1E C1E C5E -6.5(6)
C1E N1E C2E C6E 133.7(5)
C1E N1E C2E C4E 0.5(6)
C1E N1E C2E C3E -87.9(6)
C4E O3E C3E O2E -176.3(6)
C4E O3E C3E C2E 6.2(4)
N1E C2E C3E O2E -81.0(9)
C6E C2E C3E O2E 54.4(10)
C4E C2E C3E O2E 177.2(8)
N1E C2E C3E O3E 95.8(5)
C6E C2E C3E O3E -128.8(5)
C4E C2E C3E O3E -6.0(4)
C3E O3E C4E C19E 116.3(5)
C3E O3E C4E C5E -114.2(5)
C3E O3E C4E C2E -6.3(4)
N1E C2E C4E O3E -105.3(4)
C6E C2E C4E O3E 126.5(5)
C3E C2E C4E O3E 5.5(4)
N1E C2E C4E C19E 144.3(5)
C6E C2E C4E C19E 16.1(8)
C3E C2E C4E C19E -104.9(6)
N1E C2E C4E C5E 5.6(6)
C6E C2E C4E C5E -122.6(5)
C3E C2E C4E C5E 116.4(5)
O1E C1E C5E C13E -40.2(8)
N1E C1E C5E C13E 138.2(5)
O1E C1E C5E C4E -168.9(5)
N1E C1E C5E C4E 9.5(6)
O3E C4E C5E C1E 86.4(5)
C19E C4E C5E C1E -149.4(5)
C2E C4E C5E C1E -9.0(6)
O3E C4E C5E C13E -41.9(7)
C19E C4E C5E C13E 82.2(7)
C2E C4E C5E C13E -137.3(5)
N1E C2E C6E O4E -67.9(6)
C4E C2E C6E O4E 55.8(6)
C3E C2E C6E O4E 157.3(5)
N1E C2E C6E C7E 49.5(6)
C4E C2E C6E C7E 173.2(5)
C3E C2E C6E C7E -85.3(6)
O4E C6E C7E C8E -64.2(6)
C2E C6E C7E C8E 179.3(5)
O4E C6E C7E C12E 173.5(5)
C2E C6E C7E C12E 57.1(6)
C12E C7E C8E C9E -13.1(11)
C6E C7E C8E C9E -137.1(8)
C7E C8E C9E C10E 0.6(14)
C8E C9E C10E C11E -18.3(12)
C9E C10E C11E C12E 48.9(9)
C10E C11E C12E C7E -64.4(8)
C8E C7E C12E C11E 43.7(8)
C6E C7E C12E C11E 166.3(5)
C1E C5E C13E C14E 73.6(7)
C4E C5E C13E C14E -163.8(5)
C5E C13E C14E C15E -173.6(5)
C13E C14E C15E C16E 176.2(5)
C14E C15E C16E C17E -177.8(6)
C15E C16E C17E C18E 176.0(6)
O1F C1F N1F C2F 173.0(5)
C5F C1F N1F C2F -8.8(6)
C1F N1F C2F C6F 135.6(5)
C1F N1F C2F C4F 0.2(6)
C1F N1F C2F C3F -87.4(6)
C4F O3F C3F O2F -173.8(6)
C4F O3F C3F C2F 7.0(4)
N1F C2F C3F O2F -84.7(9)
C6F C2F C3F O2F 50.3(11)
C4F C2F C3F O2F 174.2(8)
N1F C2F C3F O3F 94.3(5)
C6F C2F C3F O3F -130.8(5)
C4F C2F C3F O3F -6.8(4)
C3F O3F C4F C19F 115.4(5)
C3F O3F C4F C2F -7.0(4)
C3F O3F C4F C5F -115.6(6)
N1F C2F C4F O3F -104.3(4)
C6F C2F C4F O3F 125.6(5)
C3F C2F C4F O3F 6.3(4)
N1F C2F C4F C19F 143.9(5)
C6F C2F C4F C19F 13.8(8)
C3F C2F C4F C19F -105.6(6)
N1F C2F C4F C5F 8.3(6)
C6F C2F C4F C5F -121.8(6)
C3F C2F C4F C5F 118.8(5)
O1F C1F C5F C13F -42.4(8)
N1F C1F C5F C13F 139.5(5)
O1F C1F C5F C4F -168.7(6)
N1F C1F C5F C4F 13.2(6)
O3F C4F C5F C1F 84.2(6)
C19F C4F C5F C1F -150.9(5)
C2F C4F C5F C1F -13.1(6)
O3F C4F C5F C13F -42.7(7)
C19F C4F C5F C13F 82.2(7)
C2F C4F C5F C13F -140.0(5)
N1F C2F C6F O4F -72.6(6)
C4F C2F C6F O4F 52.7(7)
C3F C2F C6F O4F 153.5(5)
N1F C2F C6F C7F 46.7(7)
C4F C2F C6F C7F 172.0(5)
C3F C2F C6F C7F -87.2(7)
O4F C6F C7F C8F -65.7(6)
C2F C6F C7F C8F 177.6(5)
O4F C6F C7F C12F 167.2(5)
C2F C6F C7F C12F 50.4(7)
C6F C7F C8F C9F -116.7(7)
C12F C7F C8F C9F 13.4(10)
C7F C8F C9F C10F 0.7(12)
C8F C9F C10F C11F 13.8(10)
C8F C9F C10F C11" -33.6(16)
C9F C10F C11F C12F -44.8(9)
C11" C10F C11F C12F 41.4(17)
C9F C10F C11" C12F 60(3)
C11F C10F C11" C12F -46.9(19)
C10F C11" C12F C11F 45.5(17)
C10F C11" C12F C7F -53(3)
C10F C11F C12F C11" -45.4(19)
C10F C11F C12F C7F 60.9(9)
C8F C7F C12F C11" 13.2(19)
C6F C7F C12F C11" 140.4(18)
C8F C7F C12F C11F -43.6(9)
C6F C7F C12F C11F 83.6(8)
C1F C5F C13F C14F 77.6(7)
C4F C5F C13F C14F -161.6(6)
C5F C13F C14F C15F 178.1(6)
C13F C14F C15F C16F 177.1(7)
C14F C15F C16F C17F 178.1(7)
C15F C16F C17F C18F 176.6(7)
C2G N1G C1G O1G 175.0(5)
C2G N1G C1G C5G -4.0(6)
C1G N1G C2G C3G -89.3(6)
C1G N1G C2G C6G 133.0(5)
C1G N1G C2G C4G 0.9(6)
C4G O3G C3G O2G -177.3(6)
C4G O3G C3G C2G 4.2(4)
N1G C2G C3G O2G -80.1(9)
C6G C2G C3G O2G 55.6(10)
C4G C2G C3G O2G 177.8(8)
N1G C2G C3G O3G 97.9(5)
C6G C2G C3G O3G -126.4(5)
C4G C2G C3G O3G -4.2(4)
C3G O3G C4G C5G -112.1(5)
C3G O3G C4G C19G 118.1(5)
C3G O3G C4G C2G -4.2(4)
N1G C2G C4G C5G 2.6(6)
C3G C2G C4G C5G 114.9(5)
C6G C2G C4G C5G -125.3(5)
N1G C2G C4G C19G 141.6(5)
C3G C2G C4G C19G -106.0(6)
C6G C2G C4G C19G 13.8(8)
N1G C2G C4G O3G -108.7(4)
C3G C2G C4G O3G 3.7(4)
C6G C2G C4G O3G 123.5(5)
C19G C4G C5G C1G -145.7(5)
O3G C4G C5G C1G 89.4(5)
C2G C4G C5G C1G -4.7(6)
C19G C4G C5G C13G 91.0(7)
O3G C4G C5G C13G -33.9(7)
C2G C4G C5G C13G -127.9(5)
O1G C1G C5G C4G -173.7(5)
N1G C1G C5G C4G 5.3(6)
O1G C1G C5G C13G -50.8(8)
N1G C1G C5G C13G 128.2(5)
N1G C2G C6G O4G -67.8(6)
C3G C2G C6G O4G 156.8(5)
C4G C2G C6G O4G 55.1(6)
N1G C2G C6G C7G 50.4(6)
C3G C2G C6G C7G -85.0(6)
C4G C2G C6G C7G 173.3(5)
O4G C6G C7G C8G -68.1(6)
C2G C6G C7G C8G 172.8(5)
O4G C6G C7G C12G 168.2(5)
C2G C6G C7G C12G 49.1(7)
C12G C7G C8G C9G -18.9(9)
C6G C7G C8G C9G -147.2(7)
C7G C8G C9G C10G 0.9(12)
C8G C9G C10G C11G -11.9(11)
C9G C10G C11G C12G 42.3(9)
C10G C11G C12G C7G -63.0(8)
C8G C7G C12G C11G 48.4(7)
C6G C7G C12G C11G 172.9(5)
C4G C5G C13G C14G -169.9(5)
C1G C5G C13G C14G 71.8(7)
C5G C13G C14G C15G 178.2(5)
C13G C14G C15G C16G 176.7(6)
C14G C15G C16G C17G -173.9(6)
C15G C16G C17G C18G -176.2(7)
C2H N1H C1H O1H 177.3(5)
C2H N1H C1H C5H -3.6(6)
C1H N1H C2H C3H -90.9(6)
C1H N1H C2H C4H -2.0(6)
C1H N1H C2H C6H 130.3(5)
C4H O3H C3H O2H -175.2(6)
C4H O3H C3H C2H 7.1(4)
N1H C2H C3H O2H -81.7(9)
C4H C2H C3H O2H 176.0(8)
C6H C2H C3H O2H 53.4(10)
N1H C2H C3H O3H 95.4(5)
C4H C2H C3H O3H -6.9(4)
C6H C2H C3H O3H -129.5(5)
C3H O3H C4H C19H 115.1(5)
C3H O3H C4H C5H -115.7(5)
C3H O3H C4H C2H -7.1(4)
N1H C2H C4H O3H -105.0(4)
C3H C2H C4H O3H 6.3(4)
C6H C2H C4H O3H 128.1(5)
N1H C2H C4H C19H 142.8(5)
C3H C2H C4H C19H -105.9(5)
C6H C2H C4H C19H 15.8(7)
N1H C2H C4H C5H 6.7(5)
C3H C2H C4H C5H 117.9(5)
C6H C2H C4H C5H -120.3(5)
O1H C1H C5H C13H -46.8(8)
N1H C1H C5H C13H 134.2(5)
O1H C1H C5H C4H -173.4(6)
N1H C1H C5H C4H 7.5(6)
O3H C4H C5H C13H -36.8(6)
C19H C4H C5H C13H 89.0(6)
C2H C4H C5H C13H -132.6(5)
O3H C4H C5H C1H 87.3(5)
C19H C4H C5H C1H -146.9(5)
C2H C4H C5H C1H -8.5(6)
N1H C2H C6H O4H -70.8(5)
C3H C2H C6H O4H 154.2(5)
C4H C2H C6H O4H 52.2(6)
N1H C2H C6H C7H 54.1(6)
C3H C2H C6H C7H -80.9(6)
C4H C2H C6H C7H 177.1(5)
O4H C6H C7H C8H -46.0(7)
C2H C6H C7H C8H -166.6(5)
O4H C6H C7H C12H -170.9(5)
C2H C6H C7H C12H 68.5(6)
C12H C7H C8H C9H -10.5(9)
C6H C7H C8H C9H -136.1(7)
C7H C8H C9H C10H -0.3(11)
C8H C9H C10H C11H -18.9(10)
C9H C10H C11H C12H 48.9(8)
C8H C7H C12H C11H 40.6(7)
C6H C7H C12H C11H 165.8(5)
C10H C11H C12H C7H -62.1(7)
C1H C5H C13H C14H 76.1(6)
C4H C5H C13H C14H -164.7(5)
C5H C13H C14H C15H -167.0(5)
C13H C14H C15H C16H 178.1(5)
C14H C15H C16H C17H -173.1(5)
C15H C16H C17H C18H 178.0(6)
O1I C1I N1I C2I 175.7(6)
C5I C1I N1I C2I -4.8(7)
C1I N1I C2I C6I 133.3(5)
C1I N1I C2I C3I -85.5(6)
C1I N1I C2I C4I 1.9(6)
N1I C2I C3I O2I -80.7(9)
C6I C2I C3I O2I 58.3(10)
C4I C2I C3I O2I 178.7(8)
N1I C2I C3I O3I 98.6(5)
C6I C2I C3I O3I -122.3(5)
C4I C2I C3I O3I -1.9(4)
O2I C3I O3I C4I -178.4(6)
C2I C3I O3I C4I 2.1(4)
C3I O3I C4I C19I 118.3(6)
C3I O3I C4I C5I -110.1(5)
C3I O3I C4I C2I -2.0(4)
N1I C2I C4I O3I -109.7(4)
C6I C2I C4I O3I 122.0(5)
C3I C2I C4I O3I 1.8(4)
N1I C2I C4I C19I 138.9(5)
C6I C2I C4I C19I 10.7(8)
C3I C2I C4I C19I -109.6(6)
N1I C2I C4I C5I 1.7(6)
C6I C2I C4I C5I -126.5(6)
C3I C2I C4I C5I 113.3(5)
O3I C4I C5I C13I -32.0(8)
C19I C4I C5I C13I 94.4(7)
C2I C4I C5I C13I -128.3(6)
O3I C4I C5I C1I 92.1(6)
C19I C4I C5I C1I -141.4(6)
C2I C4I C5I C1I -4.2(6)
O1I C1I C5I C4I -175.0(6)
N1I C1I C5I C4I 5.5(7)
O1I C1I C5I C13I -46.0(8)
N1I C1I C5I C13I 134.4(6)
N1I C2I C6I O4I -72.0(6)
C3I C2I C6I O4I 149.8(5)
C4I C2I C6I O4I 50.4(7)
N1I C2I C6I C7I 51.1(7)
C3I C2I C6I C7I -87.1(6)
C4I C2I C6I C7I 173.5(5)
O4I C6I C7I C8I -64.2(6)
C2I C6I C7I C8I 174.1(5)
O4I C6I C7I C12I 174.1(4)
C2I C6I C7I C12I 52.3(6)
C12I C7I C8I C9I -24.1(8)
C6I C7I C8I C9I -149.2(6)
C7I C8I C9I C10I 2.1(10)
C8I C9I C10I C11I -9.9(9)
C9I C10I C11I C12I 40.6(8)
C10I C11I C12I C7I -63.1(7)
C8I C7I C12I C11I 52.3(6)
C6I C7I C12I C11I 173.0(5)
C4I C5I C13I C14I -73.0(8)
C1I C5I C13I C14I 166.2(6)
C5I C13I C14I C15' -167.4(17)
C5I C13I C14I C15I 174.1(7)
C13I C14I C15I C16I 64.3(12)
C15' C14I C15I C16I -32(3)
C14I C15I C16I C17I 172.5(9)
C15I C16I C17I C18I 87.5(19)
C13I C14I C15' C16' -12(4)
C15I C14I C15' C16' 79(6)
C14I C15' C16' C17' -149(3)
C15' C16' C17' C18' -133(3)
C2J N1J C1J O1J 172.3(5)
C2J N1J C1J C5J -10.4(6)
C1J N1J C2J C6J 135.4(5)
C1J N1J C2J C3J -85.3(6)
C1J N1J C2J C4J 3.8(6)
C4J O3J C3J O2J -176.6(6)
C4J O3J C3J C2J 4.8(4)
N1J C2J C3J O2J -80.8(10)
C6J C2J C3J O2J 54.0(11)
C4J C2J C3J O2J 177.1(8)
N1J C2J C3J O3J 97.5(5)
C6J C2J C3J O3J -127.8(5)
C4J C2J C3J O3J -4.7(4)
C3J O3J C4J C19J 116.8(5)
C3J O3J C4J C5J -114.8(5)
C3J O3J C4J C2J -4.7(4)
N1J C2J C4J O3J -107.3(4)
C6J C2J C4J O3J 127.4(5)
C3J C2J C4J O3J 4.3(4)
N1J C2J C4J C19J 141.3(6)
C6J C2J C4J C19J 16.0(9)
C3J C2J C4J C19J -107.1(6)
N1J C2J C4J C5J 4.1(6)
C6J C2J C4J C5J -121.3(6)
C3J C2J C4J C5J 115.6(5)
O3J C4J C5J C1J 87.1(6)
C19J C4J C5J C1J -148.6(5)
C2J C4J C5J C1J -9.4(6)
O3J C4J C5J C13J -38.1(8)
C19J C4J C5J C13J 86.2(7)
C2J C4J C5J C13J -134.6(6)
O1J C1J C5J C4J -170.8(6)
N1J C1J C5J C4J 12.1(6)
O1J C1J C5J C13J -44.3(8)
N1J C1J C5J C13J 138.6(5)
N1J C2J C6J O4J -72.2(6)
C3J C2J C6J O4J 152.6(5)
C4J C2J C6J O4J 49.4(7)
N1J C2J C6J C7J 53.8(7)
C3J C2J C6J C7J -81.4(7)
C4J C2J C6J C7J 175.4(5)
O4J C6J C7J C8J -64.0(6)
C2J C6J C7J C8J 170.6(5)
O4J C6J C7J C12J 171.9(4)
C2J C6J C7J C12J 46.5(7)
C6J C7J C8J C9J -148.2(6)
C12J C7J C8J C9J -20.0(8)
C7J C8J C9J C10J 1.0(10)
C8J C9J C10J C11J -11.1(9)
C9J C10J C11J C12J 41.5(8)
C10J C11J C12J C7J -63.0(7)
C8J C7J C12J C11J 49.5(7)
C6J C7J C12J C11J 174.8(5)
C4J C5J C13J C14J -156.7(7)
C1J C5J C13J C14J 84.3(8)
C5J C13J C14J C15J 178.8(6)
C13J C14J C15J C16J 67.5(10)
C14J C15J C16J C17J 176.2(8)
C15J C16J C17J C18J 178.4(9)
C2K N1K C1K O1K 173.4(5)
C2K N1K C1K C5K -7.1(6)
C1K N1K C2K C6K 136.1(5)
C1K N1K C2K C4K 1.0(6)
C1K N1K C2K C3K -87.5(6)
C4K O3K C3K O2K -171.4(6)
C4K O3K C3K C2K 6.0(4)
N1K C2K C3K O2K -88.3(9)
C6K C2K C3K O2K 46.9(10)
C4K C2K C3K O2K 170.8(8)
N1K C2K C3K O3K 95.0(5)
C6K C2K C3K O3K -129.9(5)
C4K C2K C3K O3K -5.9(4)
C3K O3K C4K C19K 115.3(5)
C3K O3K C4K C5K -115.5(5)
C3K O3K C4K C2K -6.1(4)
N1K C2K C4K C19K 144.2(5)
C6K C2K C4K C19K 13.8(9)
C3K C2K C4K C19K -105.4(6)
N1K C2K C4K O3K -105.0(4)
C6K C2K C4K O3K 124.5(5)
C3K C2K C4K O3K 5.3(4)
N1K C2K C4K C5K 5.5(6)
C6K C2K C4K C5K -124.9(6)
C3K C2K C4K C5K 115.9(5)
C19K C4K C5K C1K -149.4(6)
O3K C4K C5K C1K 86.3(5)
C2K C4K C5K C1K -9.3(6)
C19K C4K C5K C13K 84.9(7)
O3K C4K C5K C13K -39.5(7)
C2K C4K C5K C13K -135.1(5)
O1K C1K C5K C4K -170.7(6)
N1K C1K C5K C4K 9.8(6)
O1K C1K C5K C13K -44.2(8)
N1K C1K C5K C13K 136.4(5)
N1K C2K C6K O4K -71.3(6)
C4K C2K C6K O4K 53.6(7)
C3K C2K C6K O4K 155.2(5)
N1K C2K C6K C7K 47.9(7)
C4K C2K C6K C7K 172.8(5)
C3K C2K C6K C7K -85.6(6)
O4K C6K C7K C8K -65.7(7)
C2K C6K C7K C8K 176.6(6)
O4K C6K C7K C12K 167.9(5)
C2K C6K C7K C12K 50.2(7)
C12K C7K C8K C9K -14.2(11)
C6K C7K C8K C9K -142.8(8)
C7K C8K C9K C10K -1.1(13)
C8K C9K C10K C11K -14.9(12)
C9K C10K C11K C12K 45.8(9)
C10K C11K C12K C7K -62.2(8)
C8K C7K C12K C11K 44.5(7)
C6K C7K C12K C11K 171.0(5)
C4K C5K C13K C14K -160.9(5)
C1K C5K C13K C14K 79.1(7)
C5K C13K C14K C15K 179.3(5)
C13K C14K C15K C16K 176.6(6)
C14K C15K C16K C17K 179.2(6)
C15K C16K C17K C18K -179.5(6)
